data_4130408
loop_
_publ_author_name
'Hisaki, Ichiro'
'Nakagawa, Shoichi'
'Ikenaka, Nobuaki'
'Imamura, Yutaka'
'Katouda, Michio'
'Tashiro, Motomichi'
'Tsuchida, Hiromu'
'Ogoshi, Tomoki'
'Sato, Hiroyasu'
'Tohnai, Norimitsu'
'Miyata, Mikiji'

_publ_section_title
;
 A Series of Layered Assemblies of Hydrogen-Bonded, Hexagonal Networks of
 C3-Symmetric \p-Conjugated Molecules: A Potential Motif of Porous Organic
 Materials.
;
_journal_issue 20
_journal_name_full 'Journal of the American Chemical Society'
_journal_page_first 6617
_journal_page_last 6628
_journal_paper_doi 10.1021/jacs.6b02968
_journal_volume 138
_journal_year 2016
_chemical_formula_moiety '2(C66 H36 O12), C8 H8 O2, C3 H7 N O'
_chemical_formula_sum 'C143 H87 N O27'
_chemical_formula_weight 2251.25
_space_group_crystal_system triclinic
_space_group_IT_number 2
_space_group_name_Hall '-P 1'
_space_group_name_H-M_alt 'P -1'
_atom_sites_solution_hydrogens geom
_atom_sites_solution_primary direct
_atom_sites_solution_secondary difmap
_cell_angle_alpha 105.4740(4)
_cell_angle_beta 103.1150(5)
_cell_angle_gamma 99.9160(9)
_cell_formula_units_Z 2
_cell_length_a 18.2380(2)
_cell_length_b 21.7332(2)
_cell_length_c 21.6772(2)
_cell_measurement_reflns_used 49296
_cell_measurement_temperature 93
_cell_measurement_theta_max 28.749
_cell_measurement_theta_min 1.328
_cell_volume 7812.88(14)
_computing_cell_refinement HKL2000
_computing_data_collection HKL2000
_computing_data_reduction HKL2000
_computing_molecular_graphics 'CrystalStructure 4.1.1'
_computing_publication_material 'CrystalStructure 4.1.1 (Rigaku, 2015)'
_computing_structure_refinement 'SHELXL Version 2014/7 (Sheldrick, 2008)'
_computing_structure_solution 'SHELXT Version 2014/4 (Sheldrick, 2014)'
_diffrn_ambient_temperature 93
_diffrn_measured_fraction_theta_full 0.871
_diffrn_measured_fraction_theta_max 0.868
_diffrn_measurement.details ' 1.00 degrees, 21.1 sec, detector distance 75.00 mm'

_diffrn_measurement_device_type 'CCD (MX225HE Rayonix)'
_diffrn_measurement.method '\w scans'

_diffrn_radiation_type synchrotron
_diffrn_radiation_wavelength 0.80000
_diffrn_reflns_av_R_equivalents 0.033
_diffrn_reflns_Laue_measured_fraction_full 0.871
_diffrn_reflns_Laue_measured_fraction_max 0.868
_diffrn_reflns_limit_h_max 20
_diffrn_reflns_limit_h_min 0
_diffrn_reflns_limit_k_max 25
_diffrn_reflns_limit_k_min -26
_diffrn_reflns_limit_l_max 24
_diffrn_reflns_limit_l_min -26
_diffrn_reflns_number 49296
_diffrn_reflns_point_group_measured_fraction_full 0.871
_diffrn_reflns_point_group_measured_fraction_max 0.868
_diffrn_reflns_theta_full 28.685
_diffrn_reflns_theta_max 28.749
_diffrn_reflns_theta_min 1.328
_diffrn_standards_number 0
_exptl_absorpt_coefficient_mu 0.000
_exptl_absorpt_correction_type none
_exptl_crystal_colour yellow
_exptl_crystal_density_diffrn 0.957
_exptl_crystal_density_method 'not measured'
_exptl_crystal_description needle
_exptl_crystal_F_000 2336.00
_exptl_crystal_size_max 0.30
_exptl_crystal_size_mid 0.03
_exptl_crystal_size_min 0.01
_refine_diff_density_max 1.14
_refine_diff_density_min -0.58
_refine_ls_extinction_method none
_refine_ls_goodness_of_fit_ref 1.655
_refine_ls_hydrogen_treatment constr
_refine_ls_number_parameters 1616
_refine_ls_number_reflns 24657
_refine_ls_number_restraints 43
_refine_ls_R_factor_all 0.1389
_refine_ls_R_factor_gt 0.1204
_refine_ls_shift/su_max 0.000
_refine_ls_structure_factor_coef Fsqd
_refine_ls_weighting_details 'w = 1/[\s^2^(Fo^2^)+(0.2000P)^2^] where P=(Fo^2^+2Fc^2^)/3'
_refine_ls_weighting_scheme calc
_refine_ls_wR_factor_gt 0.3683
_refine_ls_wR_factor_ref 0.3903
_reflns_Friedel_coverage 0.000
_reflns_number_gt 18592
_reflns_number_total 24655
_reflns_threshold_expression F^2^>2.0\s(F^2^)
_cod_data_source_file ja6b02968_si_004.cif
_cod_data_source_block T12-2DMF
_cod_database_code 4130408
_platon_squeeze_void_probe_radius 1.20

loop_
_space_group_symop_id
_space_group_symop_operation_xyz
1 +X,+Y,+Z
2 -X,-Y,-Z

loop_
_atom_site_label
_atom_site_type_symbol
_atom_site_fract_x
_atom_site_fract_y
_atom_site_fract_z
_atom_site_U_iso_or_equiv
_atom_site_adp_type
_atom_site_occupancy
_atom_site_site_symmetry_order
_atom_site_calc_flag
_atom_site_refinement_flags_posn
_atom_site_refinement_flags_adp
_atom_site_refinement_flags_occupancy
_atom_site_disorder_assembly
_atom_site_disorder_group
O1 O 0.3775(2) 1.51647(18) 1.0044(3) 0.1028(14) Uani 1 1 d . . . . .
H1O H 0.3637 1.5510 1.0095 0.123 Uiso 1 1 calc R U . . .
O2 O 0.3833(3) 1.53646(19) 1.1121(2) 0.1178(16) Uani 1 1 d . . . . .
O3 O 0.8031(2) 1.5479(2) 1.32889(18) 0.1036(14) Uani 1 1 d . . . . .
O4 O 0.7682(3) 1.48842(18) 1.39156(19) 0.1213(17) Uani 1 1 d . . . . .
H4O H 0.7945 1.5216 1.4222 0.146 Uiso 1 1 calc R U . . .
O5 O 0.99238(15) 0.99547(13) 1.37625(11) 0.0567(7) Uani 1 1 d . . . . .
O6 O 0.92027(17) 0.89903(14) 1.36844(13) 0.0672(8) Uani 1 1 d . . . . .
H6O H 0.9530 0.9056 1.4039 0.081 Uiso 1 1 calc R U . . .
O7 O 0.8913(2) 0.65386(18) 1.0460(3) 0.132(2) Uani 1 1 d . . . . .
O8 O 0.7749(2) 0.59660(15) 0.9778(2) 0.1004(13) Uani 1 1 d . . . . .
H8O H 0.7915 0.5653 0.9838 0.121 Uiso 1 1 calc R U . . .
O9 O 0.2002(3) 0.59753(17) 0.49529(16) 0.0984(12) Uani 1 1 d . . . . .
O10 O 0.2459(3) 0.65607(19) 0.43510(17) 0.1201(16) Uani 1 1 d . . . . .
H10O H 0.2290 0.6205 0.4052 0.144 Uiso 1 1 calc R U . . .
O11 O 0.01945(16) 0.89770(14) 0.48086(13) 0.0682(8) Uani 1 1 d . . . . .
O12 O 0.08713(17) 0.99578(14) 0.48683(13) 0.0652(8) Uani 1 1 d . . . . .
H12O H 0.0509 0.9897 0.4537 0.078 Uiso 1 1 calc R U . . .
O15 O 0.1835(4) 0.5493(2) 0.3305(2) 0.154(2) Uani 1 1 d . . . . .
O16 O 0.1388(3) 0.49214(18) 0.38855(17) 0.1070(14) Uani 1 1 d . . . . .
H16O H 0.1534 0.5289 0.4166 0.128 Uiso 1 1 calc R U . . .
O17 O 0.4803(2) 0.0655(3) 0.42372(17) 0.1274(18) Uani 1 1 d . . . . .
H17O H 0.5208 0.0807 0.4544 0.153 Uiso 1 1 calc R U . . .
O18 O 0.5477(2) -0.0014(3) 0.37533(17) 0.1051(14) Uani 1 1 d . . . . .
O19 O 0.3262(3) -0.35512(17) 0.12526(18) 0.0985(13) Uani 1 1 d . . . . .
H19O H 0.3435 -0.3879 0.1217 0.118 Uiso 1 1 calc R U . . .
O20 O 0.3393(2) -0.36810(16) 0.02242(19) 0.0822(10) Uani 1 1 d . . . . .
O21 O -0.1623(4) -0.4083(2) -0.5044(2) 0.151(2) Uani 1 1 d . . . . .
O22 O -0.1339(3) -0.3443(2) -0.5650(2) 0.1211(17) Uani 1 1 d . . . . .
H22O H -0.1473 -0.3798 -0.5949 0.145 Uiso 1 1 calc R U . . .
O23 O -0.4080(3) -0.1185(3) -0.55009(19) 0.165(3) Uani 1 1 d . . . . .
O24 O -0.3523(2) -0.0092(4) -0.5194(2) 0.131(2) Uani 1 1 d . . . . .
H24O H -0.3902 -0.0091 -0.5482 0.157 Uiso 1 1 calc R U . . .
O25 O 0.0425(4) -0.3448(6) -0.4088(3) 0.218(5) Uani 1 1 d . . . . .
O26 O 0.0873(4) -0.4114(4) -0.3559(3) 0.172(3) Uani 1 1 d . . . . .
O27 O 0.5992(3) 0.1224(3) 0.5213(2) 0.144(2) Uani 1 1 d . . . . .
N1 N 0.6756(7) 0.1451(5) 0.6250(4) 0.211(5) Uani 1 1 d . U . . .
C1 C 0.48735(18) 1.10914(14) 0.93129(14) 0.0371(7) Uani 1 1 d . . . . .
C2 C 0.51864(18) 1.16549(14) 0.98914(14) 0.0372(7) Uani 1 1 d . . . . .
C3 C 0.4969(2) 1.22462(15) 0.99332(15) 0.0436(8) Uani 1 1 d . . . . .
H3 H 0.4604 1.2269 0.9568 0.052 Uiso 1 1 calc R U . . .
C4 C 0.5270(2) 1.28022(15) 1.04945(17) 0.0475(9) Uani 1 1 d . . . . .
C5 C 0.5840(2) 1.27731(15) 1.10426(16) 0.0460(9) Uani 1 1 d . . . . .
C6 C 0.6044(2) 1.21766(15) 1.10146(16) 0.0459(9) Uani 1 1 d . . . . .
H6 H 0.6396 1.2152 1.1386 0.055 Uiso 1 1 calc R U . . .
C7 C 0.57428(19) 1.16222(14) 1.04544(15) 0.0404(8) Uani 1 1 d . . . . .
C8 C 0.60214(18) 1.10402(14) 1.04253(14) 0.0376(7) Uani 1 1 d . . . . .
C9 C 0.62929(18) 1.05735(14) 1.03966(13) 0.0373(7) Uani 1 1 d . . . . .
C10 C 0.65931(18) 1.00067(14) 1.03712(14) 0.0371(7) Uani 1 1 d . . . . .
C11 C 0.71240(18) 0.99770(14) 1.09284(14) 0.0382(7) Uani 1 1 d . . . . .
H11 H 0.7312 1.0348 1.1307 0.046 Uiso 1 1 calc R U . . .
C12 C 0.73845(18) 0.94150(14) 1.09420(14) 0.0381(7) Uani 1 1 d . . . . .
C13 C 0.71380(18) 0.88608(14) 1.03544(14) 0.0372(7) Uani 1 1 d . . . . .
C14 C 0.66034(19) 0.88970(14) 0.97945(14) 0.0389(8) Uani 1 1 d . . . . .
H14 H 0.6434 0.8535 0.9407 0.047 Uiso 1 1 calc R U . . .
C15 C 0.63171(18) 0.94447(14) 0.97918(14) 0.0364(7) Uani 1 1 d . . . . .
C16 C 0.57211(18) 0.94392(14) 0.92277(14) 0.0374(7) Uani 1 1 d . . . . .
C17 C 0.51886(19) 0.94382(14) 0.87890(14) 0.0388(7) Uani 1 1 d . . . . .
C18 C 0.45429(19) 0.94315(15) 0.82694(14) 0.0387(7) Uani 1 1 d . . . . .
C19 C 0.4179(2) 0.88661(15) 0.77264(15) 0.0446(9) Uani 1 1 d . . . . .
H19 H 0.4352 0.8486 0.7716 0.054 Uiso 1 1 calc R U . . .
C20 C 0.3564(2) 0.88432(15) 0.71950(14) 0.0427(8) Uani 1 1 d . . . . .
C21 C 0.3290(2) 0.94147(16) 0.72134(14) 0.0441(8) Uani 1 1 d . . . . .
C22 C 0.36458(19) 0.99818(15) 0.77605(15) 0.0424(8) Uani 1 1 d . . . . .
H22 H 0.3463 1.0358 0.7774 0.051 Uiso 1 1 calc R U . . .
C23 C 0.42662(19) 1.00085(15) 0.82901(14) 0.0380(7) Uani 1 1 d . . . . .
C24 C 0.46037(18) 1.05977(15) 0.88419(14) 0.0386(7) Uani 1 1 d . . . . .
C25 C 0.4969(2) 1.33999(16) 1.0511(2) 0.0586(11) Uani 1 1 d . . . . .
C26 C 0.4801(2) 1.35937(19) 0.9946(3) 0.0678(12) Uani 1 1 d . . . . .
H26 H 0.4906 1.3372 0.9558 0.081 Uiso 1 1 calc R U . . .
C27 C 0.4463(3) 1.4141(2) 0.9976(3) 0.0796(15) Uani 1 1 d . . . . .
H27 H 0.4350 1.4281 0.9603 0.095 Uiso 1 1 calc R U . . .
C28 C 0.4298(3) 1.4472(2) 1.0561(3) 0.0802(16) Uani 1 1 d . . . . .
C29 C 0.4479(3) 1.4277(2) 1.1100(3) 0.0830(16) Uani 1 1 d . . . . .
H29 H 0.4380 1.4499 1.1491 0.100 Uiso 1 1 calc R U . . .
C30 C 0.4809(3) 1.37540(19) 1.1083(2) 0.0739(14) Uani 1 1 d . . . . .
H30 H 0.4930 1.3631 1.1466 0.089 Uiso 1 1 calc R U . . .
C31 C 0.3945(3) 1.5054(3) 1.0604(3) 0.0789(14) Uani 1 1 d . . . . .
C32 C 0.6288(2) 1.33553(16) 1.16330(17) 0.0533(10) Uani 1 1 d . . . . .
C33 C 0.6302(3) 1.33325(19) 1.22771(19) 0.0683(13) Uani 1 1 d . . . . .
H33 H 0.6013 1.2966 1.2333 0.082 Uiso 1 1 calc R U . . .
C34 C 0.6753(3) 1.3862(2) 1.2828(2) 0.0791(16) Uani 1 1 d . . . . .
H34 H 0.6765 1.3849 1.3255 0.095 Uiso 1 1 calc R U . . .
C35 C 0.7189(3) 1.4414(2) 1.2748(2) 0.0750(15) Uani 1 1 d . . . . .
C36 C 0.7173(3) 1.44394(19) 1.2113(2) 0.0695(13) Uani 1 1 d . . . . .
H36 H 0.7465 1.4806 1.2059 0.083 Uiso 1 1 calc R U . . .
C37 C 0.6716(2) 1.39108(17) 1.15574(18) 0.0609(11) Uani 1 1 d . . . . .
H37 H 0.6697 1.3930 1.1131 0.073 Uiso 1 1 calc R U . . .
C38 C 0.7677(4) 1.4977(3) 1.3346(3) 0.096(2) Uani 1 1 d . . . . .
C39 C 0.7887(2) 0.94173(15) 1.15912(15) 0.0431(8) Uani 1 1 d . . . . .
C40 C 0.7704(2) 0.89206(17) 1.18725(16) 0.0509(9) Uani 1 1 d . . . . .
H40 H 0.7267 0.8573 1.1646 0.061 Uiso 1 1 calc R U . . .
C41 C 0.8169(2) 0.89418(18) 1.24834(17) 0.0526(9) Uani 1 1 d . . . . .
H41 H 0.8040 0.8611 1.2666 0.063 Uiso 1 1 calc R U . . .
C42 C 0.8826(2) 0.94563(17) 1.28246(16) 0.0536(10) Uani 1 1 d . . . . .
C43 C 0.8985(2) 0.99567(17) 1.25687(16) 0.0542(10) Uani 1 1 d . . . . .
H43 H 0.9412 1.0312 1.2804 0.065 Uiso 1 1 calc R U . . .
C44 C 0.8516(2) 0.99389(17) 1.19612(16) 0.0516(9) Uani 1 1 d . . . . .
H44 H 0.8629 1.0289 1.1799 0.062 Uiso 1 1 calc R U . . .
C45 C 0.9353(2) 0.94657(18) 1.34668(17) 0.0540(10) Uani 1 1 d . . . . .
C46 C 0.7422(2) 0.82591(15) 1.03064(15) 0.0427(8) Uani 1 1 d . . . . .
C47 C 0.6932(2) 0.76482(16) 0.99582(18) 0.0545(10) Uani 1 1 d . . . . .
H47 H 0.6413 0.7616 0.9759 0.065 Uiso 1 1 calc R U . . .
C48 C 0.7192(3) 0.70764(18) 0.9895(2) 0.0628(11) Uani 1 1 d . . . . .
H48 H 0.6850 0.6669 0.9650 0.075 Uiso 1 1 calc R U . . .
C49 C 0.7952(3) 0.7112(2) 1.0194(2) 0.0629(11) Uani 1 1 d . . . . .
C50 C 0.8464(3) 0.7720(2) 1.0531(2) 0.0636(11) Uani 1 1 d . . . . .
H50 H 0.8983 0.7746 1.0725 0.076 Uiso 1 1 calc R U . . .
C51 C 0.8211(2) 0.82918(18) 1.05850(18) 0.0514(9) Uani 1 1 d . . . . .
H51 H 0.8563 0.8699 1.0806 0.062 Uiso 1 1 calc R U . . .
C52 C 0.8241(3) 0.6509(2) 1.0166(3) 0.0847(16) Uani 1 1 d . . . . .
C53 C 0.3257(2) 0.82325(16) 0.66064(15) 0.0486(9) Uani 1 1 d . . . . .
C54 C 0.3321(2) 0.82548(19) 0.59830(17) 0.0566(10) Uani 1 1 d . . . . .
H54 H 0.3549 0.8650 0.5935 0.068 Uiso 1 1 calc R U . . .
C55 C 0.3041(3) 0.7684(2) 0.54319(19) 0.0700(12) Uani 1 1 d . . . . .
H55 H 0.3088 0.7699 0.5017 0.084 Uiso 1 1 calc R U . . .
C56 C 0.2695(3) 0.7096(2) 0.54963(19) 0.0678(12) Uani 1 1 d . . . . .
C57 C 0.2627(3) 0.70726(19) 0.61158(18) 0.0657(12) Uani 1 1 d . . . . .
H57 H 0.2388 0.6680 0.6161 0.079 Uiso 1 1 calc R U . . .
C58 C 0.2916(2) 0.76361(17) 0.66633(17) 0.0559(10) Uani 1 1 d . . . . .
H58 H 0.2882 0.7615 0.7079 0.067 Uiso 1 1 calc R U . . .
C59 C 0.2381(4) 0.6484(2) 0.4906(2) 0.0825(15) Uani 1 1 d . . . . .
C60 C 0.2637(2) 0.94274(16) 0.66711(14) 0.0462(9) Uani 1 1 d . . . . .
C61 C 0.1938(2) 0.89336(18) 0.64220(17) 0.0522(9) Uani 1 1 d . . . . .
H61 H 0.1880 0.8592 0.6603 0.063 Uiso 1 1 calc R U . . .
C62 C 0.1339(2) 0.89489(18) 0.59124(17) 0.0541(10) Uani 1 1 d . . . . .
H62 H 0.0882 0.8616 0.5751 0.065 Uiso 1 1 calc R U . . .
C63 C 0.1414(2) 0.94572(18) 0.56403(16) 0.0515(9) Uani 1 1 d . . . . .
C64 C 0.2089(2) 0.99555(18) 0.58859(16) 0.0516(9) Uani 1 1 d . . . . .
H64 H 0.2138 1.0301 0.5709 0.062 Uiso 1 1 calc R U . . .
C65 C 0.2695(2) 0.99403(17) 0.63993(16) 0.0504(9) Uani 1 1 d . . . . .
H65 H 0.3147 1.0278 0.6564 0.060 Uiso 1 1 calc R U . . .
C66 C 0.0787(2) 0.94697(19) 0.50689(17) 0.0560(10) Uani 1 1 d . . . . .
C67 C -0.0117(2) 0.09808(15) -0.06807(15) 0.0438(8) Uani 1 1 d . . . . .
C68 C 0.0082(2) 0.15546(16) -0.01098(15) 0.0454(9) Uani 1 1 d . . . . .
C69 C -0.0280(2) 0.20666(17) -0.01159(17) 0.0542(10) Uani 1 1 d . . . . .
H69 H -0.0646 0.2037 -0.0506 0.065 Uiso 1 1 calc R U . . .
C70 C -0.0116(3) 0.26187(18) 0.04366(18) 0.0624(12) Uani 1 1 d . . . . .
C71 C 0.0448(3) 0.26667(17) 0.10265(19) 0.0633(12) Uani 1 1 d . . . . .
C72 C 0.0818(3) 0.21596(17) 0.10327(17) 0.0582(11) Uani 1 1 d . . . . .
H72 H 0.1187 0.2192 0.1422 0.070 Uiso 1 1 calc R U . . .
C73 C 0.0656(2) 0.16072(15) 0.04783(16) 0.0478(9) Uani 1 1 d . . . . .
C74 C 0.1052(2) 0.10952(15) 0.04992(15) 0.0465(9) Uani 1 1 d . . . . .
C75 C 0.1380(2) 0.06686(15) 0.05318(15) 0.0466(9) Uani 1 1 d . . . . .
C76 C 0.17258(19) 0.01329(15) 0.05690(15) 0.0419(8) Uani 1 1 d . . . . .
C77 C 0.2278(2) 0.01732(15) 0.11510(15) 0.0440(8) Uani 1 1 d . . . . .
H77 H 0.2456 0.0572 0.1497 0.053 Uiso 1 1 calc R U . . .
C78 C 0.25745(19) -0.03562(15) 0.12367(14) 0.0386(7) Uani 1 1 d . . . . .
C79 C 0.23275(19) -0.09537(15) 0.07021(15) 0.0391(7) Uani 1 1 d . . . . .
C80 C 0.17993(19) -0.09869(15) 0.01049(14) 0.0397(8) Uani 1 1 d . . . . .
H80 H 0.1649 -0.1376 -0.0253 0.048 Uiso 1 1 calc R U . . .
C81 C 0.14930(19) -0.04606(15) 0.00280(15) 0.0417(8) Uani 1 1 d . . . . .
C82 C 0.0925(2) -0.05303(15) -0.05717(15) 0.0435(8) Uani 1 1 d . . . . .
C83 C 0.0422(2) -0.05842(15) -0.10657(16) 0.0460(9) Uani 1 1 d . . . . .
C84 C -0.0142(2) -0.06309(16) -0.16594(15) 0.0474(9) Uani 1 1 d . . . . .
C85 C -0.0355(2) -0.11903(17) -0.22170(17) 0.0530(10) Uani 1 1 d . . . . .
H85 H -0.0149 -0.1547 -0.2182 0.064 Uiso 1 1 calc R U . . .
C86 C -0.0862(2) -0.12428(18) -0.28257(17) 0.0538(10) Uani 1 1 d . . . . .
C87 C -0.1214(2) -0.07172(18) -0.28716(16) 0.0524(10) Uani 1 1 d . . . . .
C88 C -0.1005(2) -0.01547(17) -0.23052(15) 0.0472(9) Uani 1 1 d . . . . .
H88 H -0.1232 0.0193 -0.2331 0.057 Uiso 1 1 calc R U . . .
C89 C -0.04743(19) -0.00943(16) -0.17101(15) 0.0431(8) Uani 1 1 d . . . . .
C90 C -0.0273(2) 0.04889(15) -0.11508(15) 0.0436(8) Uani 1 1 d . . . . .
C91 C -0.0653(5) 0.3099(3) 0.0395(3) 0.0534(19) Uani 0.709(6) 1 d D . P A 1
C92 C -0.0724(5) 0.3354(3) -0.0133(3) 0.067(2) Uani 0.709(6) 1 d D . P A 1
H92 H -0.0509 0.3192 -0.0474 0.080 Uiso 0.709(6) 1 calc R U P A 1
C93 C -0.1107(6) 0.3843(5) -0.0159(4) 0.076(2) Uani 0.709(6) 1 d D . P A 1
H93 H -0.1151 0.4012 -0.0513 0.091 Uiso 0.709(6) 1 calc R U P A 1
C94 C -0.1438(5) 0.4087(4) 0.0369(3) 0.079(2) Uani 0.709(6) 1 d D . P A 1
C95 C -0.1373(5) 0.3812(3) 0.0888(3) 0.077(2) Uani 0.709(6) 1 d D . P A 1
H95 H -0.1601 0.3954 0.1226 0.092 Uiso 0.709(6) 1 calc R U P A 1
C96 C -0.0971(4) 0.3331(3) 0.0899(3) 0.0644(17) Uani 0.709(6) 1 d D . P A 1
H96 H -0.0914 0.3161 0.1254 0.077 Uiso 0.709(6) 1 calc R U P A 1
C91B C -0.0241(9) 0.3271(6) 0.0423(7) 0.055(5) Uani 0.291(6) 1 d D . P A 2
C92B C 0.0292(7) 0.3875(5) 0.0542(7) 0.057(4) Uani 0.291(6) 1 d D U P A 2
H92B H 0.0822 0.3899 0.0659 0.068 Uiso 0.291(6) 1 calc R U P A 2
C93B C 0.0045(7) 0.4427(6) 0.0488(8) 0.069(4) Uani 0.291(6) 1 d D U P A 2
H93B H 0.0406 0.4820 0.0570 0.083 Uiso 0.291(6) 1 calc R U P A 2
C94B C -0.0744(7) 0.4396(7) 0.0310(11) 0.098(8) Uani 0.291(6) 1 d D . P A 2
C95B C -0.1268(10) 0.3812(7) 0.0204(16) 0.19(2) Uani 0.291(6) 1 d D U P A 2
H95B H -0.1796 0.3795 0.0100 0.229 Uiso 0.291(6) 1 calc R U P A 2
C96B C -0.1022(10) 0.3242(8) 0.0248(15) 0.17(2) Uani 0.291(6) 1 d D U P A 2
H96B H -0.1386 0.2849 0.0159 0.208 Uiso 0.291(6) 1 calc R U P A 2
C97 C -0.1781(6) 0.4657(4) 0.0367(4) 0.100(3) Uani 0.709(6) 1 d . . P A 1
C97B C -0.1039(10) 0.4978(8) 0.0273(16) 0.126(11) Uani 0.291(6) 1 d . . P A 2
O13 O -0.1830(3) 0.48832(19) -0.0086(3) 0.1208(17) Uani 1 1 d . . . . .
O14 O -0.2036(6) 0.4847(4) 0.0874(3) 0.148(4) Uani 0.709(6) 1 d . . P A 1
H14O H -0.2222 0.5161 0.0851 0.178 Uiso 0.709(6) 1 calc R U P A 1
O14B O -0.0536(6) 0.5517(5) 0.0436(10) 0.125(7) Uani 0.291(6) 1 d . . P A 2
H14P H -0.0746 0.5792 0.0329 0.150 Uiso 0.291(6) 1 calc R U P A 2
C98 C 0.0696(3) 0.32589(18) 0.16265(18) 0.0648(12) Uani 1 1 d . . . . .
C99 C 0.0999(4) 0.3850(3) 0.1577(3) 0.0925(17) Uani 1 1 d . . . . .
H99 H 0.1029 0.3886 0.1165 0.111 Uiso 1 1 calc R U . . .
C100 C 0.1268(4) 0.4408(3) 0.2146(3) 0.105(2) Uani 1 1 d . . . . .
H100 H 0.1485 0.4814 0.2113 0.126 Uiso 1 1 calc R U . . .
C101 C 0.1211(4) 0.4357(2) 0.2766(2) 0.0822(15) Uani 1 1 d . . . . .
C102 C 0.0793(3) 0.3808(3) 0.2770(3) 0.0913(17) Uani 1 1 d . . . . .
H102 H 0.0660 0.3789 0.3155 0.110 Uiso 1 1 calc R U . . .
C103 C 0.0542(3) 0.3253(3) 0.2209(3) 0.0923(17) Uani 1 1 d . . . . .
H103 H 0.0261 0.2864 0.2233 0.111 Uiso 1 1 calc R U . . .
C104 C 0.1509(4) 0.4958(3) 0.3363(3) 0.0950(18) Uani 1 1 d . . . . .
C105 C 0.3169(2) -0.02492(16) 0.18745(15) 0.0436(8) Uani 1 1 d . . . . .
C106 C 0.3847(2) -0.04587(17) 0.18940(16) 0.0456(8) Uani 1 1 d . . . . .
H106 H 0.3927 -0.0696 0.1500 0.055 Uiso 1 1 calc R U . . .
C107 C 0.4404(2) -0.0317(2) 0.24962(18) 0.0547(9) Uani 1 1 d . . . . .
H107 H 0.4861 -0.0455 0.2505 0.066 Uiso 1 1 calc R U . . .
C108 C 0.4286(2) 0.0032(2) 0.30888(18) 0.0612(11) Uani 1 1 d . . . . .
C109 C 0.3622(3) 0.0254(2) 0.30709(19) 0.0705(13) Uani 1 1 d . . . . .
H109 H 0.3554 0.0507 0.3464 0.085 Uiso 1 1 calc R U . . .
C110 C 0.3059(2) 0.0103(2) 0.24742(17) 0.0606(11) Uani 1 1 d . . . . .
H110 H 0.2601 0.0237 0.2469 0.073 Uiso 1 1 calc R U . . .
C111 C 0.4915(3) 0.0200(3) 0.3726(2) 0.0859(16) Uani 1 1 d . . . . .
C112 C 0.2566(2) -0.15664(16) 0.07427(16) 0.0433(8) Uani 1 1 d . . . . .
C113 C 0.2808(2) -0.19211(17) 0.02265(18) 0.0497(9) Uani 1 1 d . . . . .
H113 H 0.2824 -0.1767 -0.0133 0.060 Uiso 1 1 calc R U . . .
C114 C 0.3026(3) -0.24981(18) 0.0233(2) 0.0574(10) Uani 1 1 d . . . . .
H114 H 0.3195 -0.2723 -0.0115 0.069 Uiso 1 1 calc R U . . .
C115 C 0.2994(3) -0.27405(19) 0.0752(2) 0.0619(11) Uani 1 1 d . . . . .
C116 C 0.2733(3) -0.2396(2) 0.1276(2) 0.0629(11) Uani 1 1 d . . . . .
H116 H 0.2705 -0.2558 0.1628 0.075 Uiso 1 1 calc R U . . .
C117 C 0.2519(2) -0.18140(18) 0.12650(17) 0.0512(9) Uani 1 1 d . . . . .
H117 H 0.2344 -0.1589 0.1609 0.061 Uiso 1 1 calc R U . . .
C118 C 0.3247(3) -0.3370(2) 0.0731(3) 0.0769(14) Uani 1 1 d . . . . .
C119 C -0.0985(2) -0.18310(19) -0.34114(18) 0.0614(11) Uani 1 1 d . . . . .
C120 C -0.1252(3) -0.2452(2) -0.3388(2) 0.0767(14) Uani 1 1 d . . . . .
H120 H -0.1346 -0.2504 -0.2998 0.092 Uiso 1 1 calc R U . . .
C121 C -0.1384(3) -0.3009(2) -0.3942(3) 0.0892(17) Uani 1 1 d . . . . .
H121 H -0.1579 -0.3428 -0.3926 0.107 Uiso 1 1 calc R U . . .
C122 C -0.1220(3) -0.2929(3) -0.4513(2) 0.0891(18) Uani 1 1 d . . . . .
C123 C -0.0938(3) -0.2320(2) -0.4534(2) 0.0766(15) Uani 1 1 d . . . . .
H123 H -0.0822 -0.2273 -0.4918 0.092 Uiso 1 1 calc R U . . .
C124 C -0.0818(3) -0.1762(2) -0.39893(18) 0.0682(13) Uani 1 1 d . . . . .
H124 H -0.0627 -0.1345 -0.4011 0.082 Uiso 1 1 calc R U . . .
C125 C -0.1408(4) -0.3534(3) -0.5103(3) 0.107(2) Uani 1 1 d . . . . .
C126 C -0.1803(2) -0.0729(2) -0.34800(16) 0.0588(11) Uani 1 1 d . . . . .
C127 C -0.2420(2) -0.1299(2) -0.38267(19) 0.0707(13) Uani 1 1 d . . . . .
H127 H -0.2452 -0.1675 -0.3696 0.085 Uiso 1 1 calc R U . . .
C128 C -0.2988(3) -0.1274(3) -0.4380(2) 0.0840(17) Uani 1 1 d . . . . .
H128 H -0.3394 -0.1645 -0.4621 0.101 Uiso 1 1 calc R U . . .
C129 C -0.2958(3) -0.0721(3) -0.45733(19) 0.0795(16) Uani 1 1 d . . . . .
C130 C -0.2348(3) -0.0173(3) -0.4227(2) 0.0810(15) Uani 1 1 d . . . . .
H130 H -0.2322 0.0205 -0.4354 0.097 Uiso 1 1 calc R U . . .
C131 C -0.1774(3) -0.0185(2) -0.36904(19) 0.0661(12) Uani 1 1 d . . . . .
H131 H -0.1359 0.0184 -0.3468 0.079 Uiso 1 1 calc R U . . .
C132 C -0.3580(3) -0.0711(4) -0.5152(3) 0.096(2) Uani 1 1 d . . . . .
C133 C 0.1119(4) -0.3010(3) -0.2938(3) 0.0962(18) Uani 1 1 d . . . . .
C134 C 0.1003(4) -0.2350(4) -0.2906(4) 0.106(2) Uani 1 1 d . . . . .
H134 H 0.0711 -0.2269 -0.3274 0.127 Uiso 1 1 calc R U . . .
C135 C 0.1346(5) -0.1863(3) -0.2309(5) 0.115(3) Uani 1 1 d . . . . .
H135 H 0.1269 -0.1444 -0.2266 0.138 Uiso 1 1 calc R U . . .
C136 C 0.1811(4) -0.1974(4) -0.1755(4) 0.113(2) Uani 1 1 d . . . . .
H136 H 0.2037 -0.1634 -0.1353 0.136 Uiso 1 1 calc R U . . .
C137 C 0.1920(4) -0.2571(4) -0.1819(4) 0.106(2) Uani 1 1 d . . . . .
H137 H 0.2235 -0.2641 -0.1455 0.127 Uiso 1 1 calc R U . . .
C138 C 0.1605(4) -0.3072(3) -0.2375(4) 0.0973(18) Uani 1 1 d . . . . .
H138 H 0.1709 -0.3479 -0.2390 0.117 Uiso 1 1 calc R U . . .
C139 C 0.0768(5) -0.3554(6) -0.3591(6) 0.148(3) Uani 1 1 d . . . . .
C140 C 0.0472(8) -0.4572(8) -0.4280(6) 0.292(11) Uani 1 1 d . . . . .
H14A H 0.0699 -0.4941 -0.4368 0.350 Uiso 1 1 calc R U . . .
H14B H 0.0537 -0.4334 -0.4586 0.350 Uiso 1 1 calc R U . . .
H14C H -0.0073 -0.4726 -0.4335 0.350 Uiso 1 1 calc R U . . .
C141 C 0.6106(6) 0.1228(4) 0.5755(3) 0.142(3) Uani 1 1 d . . . . .
H141 H 0.5673 0.1045 0.5864 0.170 Uiso 1 1 calc R U . . .
C143 C 0.7001(8) 0.1380(6) 0.6830(5) 0.210(6) Uani 1 1 d . . . . .
H14G H 0.7019 0.0930 0.6773 0.252 Uiso 1 1 calc R U . . .
H14H H 0.6655 0.1495 0.7090 0.252 Uiso 1 1 calc R U . . .
H14I H 0.7513 0.1662 0.7056 0.252 Uiso 1 1 calc R U . . .
C144 C 0.7478(8) 0.1692(12) 0.5998(11) 0.335(14) Uani 1 1 d . U . . .
H14D H 0.7899 0.1514 0.6166 0.402 Uiso 1 1 calc R U . . .
H14E H 0.7640 0.2164 0.6159 0.402 Uiso 1 1 calc R U . . .
H14F H 0.7328 0.1541 0.5519 0.402 Uiso 1 1 calc R U . . .

loop_
_atom_site_aniso_label
_atom_site_aniso_U_11
_atom_site_aniso_U_22
_atom_site_aniso_U_33
_atom_site_aniso_U_23
_atom_site_aniso_U_13
_atom_site_aniso_U_12
O1 0.084(2) 0.073(2) 0.172(4) 0.056(3) 0.039(3) 0.0423(19)
O2 0.151(4) 0.071(2) 0.119(3) 0.004(2) 0.011(3) 0.075(3)
O3 0.111(3) 0.067(2) 0.071(2) -0.0373(18) -0.014(2) 0.013(2)
O4 0.176(4) 0.066(2) 0.057(2) -0.0297(17) -0.035(2) 0.033(2)
O5 0.0565(15) 0.0573(15) 0.0347(12) 0.0033(11) -0.0197(11) 0.0203(12)
O6 0.0738(18) 0.0688(18) 0.0428(14) 0.0154(13) -0.0180(13) 0.0264(14)
O7 0.077(2) 0.062(2) 0.244(6) 0.048(3) 0.003(3) 0.0415(19)
O8 0.082(2) 0.0419(17) 0.159(4) 0.015(2) 0.005(2) 0.0349(16)
O9 0.146(3) 0.0510(19) 0.0557(19) -0.0128(15) 0.000(2) 0.002(2)
O10 0.192(5) 0.070(2) 0.049(2) -0.0258(16) 0.022(2) -0.002(2)
O11 0.0594(17) 0.0671(17) 0.0489(15) 0.0045(13) -0.0267(13) 0.0194(13)
O12 0.0690(18) 0.0728(18) 0.0407(13) 0.0160(13) -0.0164(12) 0.0304(14)
O15 0.241(7) 0.076(3) 0.086(3) -0.032(2) 0.043(3) -0.018(3)
O16 0.157(4) 0.069(2) 0.0462(19) -0.0215(16) 0.007(2) -0.002(2)
O17 0.088(3) 0.211(5) 0.0392(18) -0.001(2) -0.0227(17) 0.042(3)
O18 0.061(2) 0.198(5) 0.0568(19) 0.055(2) -0.0100(16) 0.049(2)
O19 0.156(4) 0.069(2) 0.077(2) 0.0285(18) 0.011(2) 0.063(2)
O20 0.109(3) 0.0617(19) 0.100(3) 0.0306(18) 0.041(2) 0.0589(18)
O21 0.202(5) 0.082(3) 0.078(3) -0.049(2) -0.053(3) 0.044(3)
O22 0.114(3) 0.104(3) 0.071(3) -0.059(2) -0.003(2) 0.013(2)
O23 0.117(4) 0.257(7) 0.050(2) -0.034(3) -0.050(2) 0.093(4)
O24 0.073(2) 0.244(7) 0.082(3) 0.084(4) -0.011(2) 0.051(3)
O25 0.136(5) 0.359(13) 0.091(4) -0.003(6) -0.001(4) 0.048(6)
O26 0.179(6) 0.114(4) 0.147(5) -0.039(4) 0.011(4) 0.020(4)
O27 0.127(4) 0.186(5) 0.071(3) 0.030(3) -0.037(2) 0.019(3)
N1 0.247(9) 0.210(9) 0.083(4) 0.063(5) -0.084(5) -0.031(7)
C1 0.0403(17) 0.0324(15) 0.0314(15) 0.0043(12) -0.0041(13) 0.0186(13)
C2 0.0422(17) 0.0270(14) 0.0314(14) 0.0000(11) -0.0066(13) 0.0179(12)
C3 0.0500(19) 0.0311(15) 0.0349(16) 0.0015(12) -0.0116(14) 0.0185(13)
C4 0.053(2) 0.0294(16) 0.0445(18) -0.0003(13) -0.0080(15) 0.0190(14)
C5 0.056(2) 0.0275(15) 0.0379(16) -0.0026(13) -0.0099(15) 0.0201(14)
C6 0.058(2) 0.0325(16) 0.0323(15) -0.0024(13) -0.0093(14) 0.0217(14)
C7 0.0472(19) 0.0292(15) 0.0319(15) 0.0001(12) -0.0068(13) 0.0163(13)
C8 0.0432(17) 0.0273(14) 0.0262(14) -0.0030(11) -0.0108(12) 0.0131(12)
C9 0.0432(17) 0.0297(14) 0.0232(13) -0.0031(11) -0.0104(12) 0.0137(12)
C10 0.0434(17) 0.0284(14) 0.0251(14) -0.0005(11) -0.0111(12) 0.0139(12)
C11 0.0439(18) 0.0287(14) 0.0255(14) -0.0035(11) -0.0122(12) 0.0155(12)
C12 0.0438(17) 0.0288(14) 0.0265(14) 0.0009(11) -0.0124(13) 0.0129(12)
C13 0.0442(18) 0.0307(15) 0.0263(14) 0.0012(11) -0.0082(12) 0.0196(13)
C14 0.0464(18) 0.0304(14) 0.0241(13) -0.0030(11) -0.0110(12) 0.0158(13)
C15 0.0409(17) 0.0320(15) 0.0240(13) 0.0017(11) -0.0101(12) 0.0152(12)
C16 0.0454(18) 0.0268(14) 0.0259(14) -0.0016(11) -0.0105(13) 0.0165(12)
C17 0.0459(18) 0.0301(15) 0.0282(14) -0.0010(11) -0.0066(13) 0.0171(13)
C18 0.0450(18) 0.0340(15) 0.0248(13) 0.0006(12) -0.0092(12) 0.0182(13)
C19 0.054(2) 0.0353(16) 0.0267(14) -0.0039(12) -0.0134(14) 0.0223(14)
C20 0.0489(19) 0.0366(16) 0.0248(14) -0.0030(12) -0.0121(13) 0.0158(14)
C21 0.051(2) 0.0429(17) 0.0241(14) 0.0000(12) -0.0110(13) 0.0202(14)
C22 0.0497(19) 0.0367(16) 0.0280(14) 0.0019(12) -0.0098(13) 0.0193(14)
C23 0.0422(17) 0.0352(16) 0.0250(13) 0.0005(12) -0.0080(12) 0.0173(13)
C24 0.0434(18) 0.0349(16) 0.0282(14) 0.0042(12) -0.0079(13) 0.0197(13)
C25 0.051(2) 0.0303(16) 0.071(2) -0.0008(16) -0.0133(18) 0.0180(15)
C26 0.058(2) 0.043(2) 0.094(3) 0.024(2) -0.004(2) 0.0206(17)
C27 0.058(3) 0.062(3) 0.124(4) 0.051(3) 0.003(3) 0.023(2)
C28 0.063(3) 0.034(2) 0.123(4) 0.000(2) 0.013(3) 0.0181(18)
C29 0.082(3) 0.039(2) 0.097(4) -0.005(2) -0.015(3) 0.033(2)
C30 0.070(3) 0.043(2) 0.073(3) -0.0181(19) -0.017(2) 0.0299(19)
C31 0.074(3) 0.069(3) 0.083(3) 0.020(3) 0.003(3) 0.024(2)
C32 0.060(2) 0.0348(18) 0.0439(18) -0.0084(14) -0.0127(16) 0.0277(16)
C33 0.096(3) 0.042(2) 0.041(2) -0.0093(15) -0.0142(19) 0.030(2)
C34 0.107(4) 0.056(3) 0.043(2) -0.0151(18) -0.017(2) 0.041(3)
C35 0.095(3) 0.045(2) 0.048(2) -0.0214(18) -0.020(2) 0.032(2)
C36 0.079(3) 0.0396(19) 0.055(2) -0.0170(17) -0.015(2) 0.0195(18)
C37 0.076(3) 0.0363(19) 0.0404(18) -0.0131(15) -0.0180(17) 0.0240(18)
C38 0.109(4) 0.061(3) 0.060(3) -0.033(3) -0.031(3) 0.033(3)
C39 0.0510(19) 0.0327(15) 0.0293(15) 0.0014(12) -0.0159(14) 0.0183(13)
C40 0.059(2) 0.0409(18) 0.0353(16) 0.0025(14) -0.0135(15) 0.0180(15)
C41 0.062(2) 0.0449(19) 0.0392(17) 0.0111(15) -0.0101(16) 0.0204(16)
C42 0.062(2) 0.0453(19) 0.0333(16) 0.0020(14) -0.0195(16) 0.0220(16)
C43 0.064(2) 0.0411(18) 0.0351(17) -0.0016(14) -0.0200(16) 0.0232(16)
C44 0.062(2) 0.0376(17) 0.0358(17) 0.0016(13) -0.0173(15) 0.0196(15)
C45 0.061(2) 0.049(2) 0.0369(17) 0.0067(15) -0.0121(16) 0.0217(17)
C46 0.057(2) 0.0332(16) 0.0293(14) 0.0024(12) -0.0054(13) 0.0242(14)
C47 0.061(2) 0.0338(17) 0.0489(19) -0.0007(14) -0.0148(16) 0.0231(15)
C48 0.074(3) 0.0319(17) 0.063(2) 0.0012(16) -0.008(2) 0.0228(17)
C49 0.070(3) 0.047(2) 0.073(3) 0.0199(19) 0.008(2) 0.0324(19)
C50 0.061(2) 0.051(2) 0.076(3) 0.0217(19) 0.000(2) 0.0309(18)
C51 0.050(2) 0.0445(19) 0.053(2) 0.0146(15) -0.0047(16) 0.0219(15)
C52 0.076(3) 0.059(3) 0.132(5) 0.040(3) 0.025(3) 0.040(2)
C53 0.055(2) 0.0409(18) 0.0257(15) -0.0069(13) -0.0179(14) 0.0189(15)
C54 0.070(3) 0.050(2) 0.0305(16) -0.0026(15) -0.0054(16) 0.0184(18)
C55 0.091(3) 0.058(3) 0.0340(19) -0.0081(17) -0.0042(19) 0.016(2)
C56 0.085(3) 0.053(2) 0.037(2) -0.0091(17) -0.0111(18) 0.018(2)
C57 0.090(3) 0.0385(19) 0.0392(19) -0.0056(15) -0.0160(18) 0.0146(18)
C58 0.072(2) 0.0427(19) 0.0301(16) -0.0038(14) -0.0148(15) 0.0191(17)
C59 0.117(4) 0.059(3) 0.039(2) -0.0065(19) -0.004(2) 0.008(3)
C60 0.054(2) 0.0443(18) 0.0237(14) -0.0005(13) -0.0140(14) 0.0222(15)
C61 0.052(2) 0.0500(19) 0.0387(17) 0.0054(15) -0.0123(15) 0.0213(16)
C62 0.053(2) 0.050(2) 0.0405(18) 0.0063(15) -0.0147(16) 0.0144(16)
C63 0.053(2) 0.055(2) 0.0285(15) 0.0017(14) -0.0139(15) 0.0213(16)
C64 0.058(2) 0.052(2) 0.0330(16) 0.0070(14) -0.0093(15) 0.0246(17)
C65 0.054(2) 0.0486(19) 0.0328(16) 0.0059(14) -0.0144(15) 0.0184(15)
C66 0.062(2) 0.056(2) 0.0318(16) 0.0011(15) -0.0155(16) 0.0253(18)
C67 0.0491(19) 0.0349(16) 0.0336(16) 0.0008(13) -0.0107(14) 0.0208(14)
C68 0.055(2) 0.0351(16) 0.0300(15) -0.0022(12) -0.0115(14) 0.0229(14)
C69 0.069(2) 0.0411(18) 0.0384(17) 0.0004(14) -0.0092(16) 0.0314(17)
C70 0.094(3) 0.0386(19) 0.0429(19) -0.0005(15) -0.0043(19) 0.039(2)
C71 0.097(3) 0.0328(18) 0.045(2) -0.0010(15) -0.0036(19) 0.0306(19)
C72 0.085(3) 0.0334(17) 0.0327(16) -0.0051(13) -0.0174(17) 0.0247(17)
C73 0.061(2) 0.0316(16) 0.0347(16) -0.0011(13) -0.0119(15) 0.0216(14)
C74 0.057(2) 0.0319(16) 0.0305(15) -0.0044(12) -0.0159(14) 0.0200(14)
C75 0.052(2) 0.0330(16) 0.0311(15) -0.0084(12) -0.0163(13) 0.0163(14)
C76 0.0454(18) 0.0332(15) 0.0304(15) -0.0006(12) -0.0136(13) 0.0167(13)
C77 0.0501(19) 0.0335(16) 0.0311(15) -0.0050(12) -0.0106(14) 0.0200(14)
C78 0.0418(17) 0.0363(16) 0.0272(14) 0.0010(12) -0.0067(13) 0.0191(13)
C79 0.0422(18) 0.0340(15) 0.0314(15) 0.0015(12) -0.0047(13) 0.0188(13)
C80 0.0450(18) 0.0336(15) 0.0266(14) -0.0026(11) -0.0075(13) 0.0169(13)
C81 0.0458(18) 0.0362(16) 0.0292(15) 0.0002(12) -0.0090(13) 0.0175(13)
C82 0.052(2) 0.0324(15) 0.0305(15) -0.0040(12) -0.0089(14) 0.0191(14)
C83 0.052(2) 0.0358(16) 0.0325(16) -0.0044(13) -0.0100(14) 0.0208(14)
C84 0.054(2) 0.0400(17) 0.0293(15) -0.0056(13) -0.0115(14) 0.0209(15)
C85 0.052(2) 0.0429(18) 0.0382(17) -0.0117(14) -0.0147(15) 0.0219(15)
C86 0.053(2) 0.050(2) 0.0322(16) -0.0114(14) -0.0132(15) 0.0193(16)
C87 0.048(2) 0.055(2) 0.0298(16) -0.0079(14) -0.0157(14) 0.0201(16)
C88 0.051(2) 0.0486(19) 0.0252(15) -0.0040(13) -0.0122(14) 0.0254(15)
C89 0.0424(18) 0.0429(17) 0.0285(15) -0.0030(13) -0.0081(13) 0.0185(14)
C90 0.0497(19) 0.0380(17) 0.0285(15) 0.0002(13) -0.0123(13) 0.0216(14)
C91 0.062(5) 0.033(3) 0.046(3) -0.002(2) -0.009(3) 0.018(3)
C92 0.091(6) 0.061(4) 0.051(3) 0.012(3) 0.008(3) 0.051(4)
C93 0.103(6) 0.075(5) 0.058(4) 0.019(3) 0.014(4) 0.060(5)
C94 0.105(6) 0.057(4) 0.067(4) 0.006(3) 0.003(4) 0.055(4)
C95 0.100(5) 0.078(4) 0.048(3) 0.003(3) 0.006(3) 0.062(4)
C96 0.075(4) 0.061(4) 0.051(3) 0.008(3) 0.002(3) 0.037(3)
C91B 0.062(11) 0.019(7) 0.059(8) -0.012(6) -0.019(9) 0.030(7)
C92B 0.049(7) 0.034(6) 0.084(9) 0.017(6) 0.004(6) 0.028(5)
C93B 0.063(9) 0.038(7) 0.099(11) 0.008(7) 0.009(8) 0.033(6)
C94B 0.042(9) 0.050(9) 0.17(2) 0.015(11) -0.007(10) 0.026(7)
C95B 0.080(15) 0.010(8) 0.35(5) -0.029(16) -0.09(2) 0.024(8)
C96B 0.068(14) 0.038(9) 0.31(5) -0.024(17) -0.08(2) 0.045(10)
C97 0.142(8) 0.090(5) 0.063(4) 0.012(4) -0.003(4) 0.082(6)
C97B 0.045(9) 0.044(9) 0.24(3) 0.003(12) -0.017(13) 0.017(7)
O13 0.123(3) 0.065(2) 0.159(4) 0.019(2) -0.001(3) 0.063(2)
O14 0.250(9) 0.144(6) 0.110(5) 0.043(4) 0.078(5) 0.163(7)
O14B 0.053(6) 0.031(5) 0.31(2) 0.063(8) 0.063(10) 0.035(5)
C98 0.103(3) 0.0345(19) 0.0374(19) -0.0070(15) -0.0035(19) 0.028(2)
C99 0.121(5) 0.063(3) 0.068(3) -0.002(2) 0.011(3) 0.018(3)
C100 0.152(6) 0.060(3) 0.075(4) -0.008(3) 0.026(4) 0.009(3)
C101 0.118(4) 0.047(3) 0.056(3) -0.013(2) 0.010(3) 0.020(3)
C102 0.104(4) 0.072(3) 0.057(3) -0.024(2) 0.005(3) 0.010(3)
C103 0.096(4) 0.066(3) 0.077(3) -0.019(2) 0.008(3) 0.013(3)
C104 0.132(5) 0.052(3) 0.065(3) -0.018(2) 0.016(3) 0.008(3)
C105 0.0466(19) 0.0409(17) 0.0301(15) 0.0008(13) -0.0077(13) 0.0188(14)
C106 0.0473(19) 0.0511(19) 0.0327(16) 0.0099(14) -0.0031(14) 0.0223(15)
C107 0.044(2) 0.075(3) 0.0432(19) 0.0239(18) -0.0045(15) 0.0251(18)
C108 0.051(2) 0.089(3) 0.0319(18) 0.0148(18) -0.0072(16) 0.021(2)
C109 0.060(3) 0.099(3) 0.0312(18) -0.0008(19) -0.0103(17) 0.029(2)
C110 0.057(2) 0.075(3) 0.0334(17) -0.0026(17) -0.0075(16) 0.0328(19)
C111 0.055(3) 0.150(5) 0.043(2) 0.027(3) -0.005(2) 0.031(3)
C112 0.0490(19) 0.0358(16) 0.0370(16) 0.0052(13) -0.0035(14) 0.0215(14)
C113 0.063(2) 0.0424(18) 0.0462(18) 0.0114(15) 0.0110(16) 0.0297(16)
C114 0.073(3) 0.0413(19) 0.059(2) 0.0123(17) 0.0116(19) 0.0323(18)
C115 0.075(3) 0.044(2) 0.066(2) 0.0176(18) 0.007(2) 0.0327(19)
C116 0.085(3) 0.053(2) 0.053(2) 0.0263(18) 0.006(2) 0.028(2)
C117 0.063(2) 0.0489(19) 0.0369(17) 0.0106(15) 0.0018(15) 0.0233(17)
C118 0.089(3) 0.050(2) 0.086(3) 0.029(2) -0.001(3) 0.029(2)
C119 0.059(2) 0.054(2) 0.0373(19) -0.0177(16) -0.0178(16) 0.0223(18)
C120 0.086(3) 0.056(3) 0.047(2) -0.0181(19) -0.017(2) 0.017(2)
C121 0.095(4) 0.053(3) 0.068(3) -0.023(2) -0.022(3) 0.013(2)
C122 0.080(3) 0.083(4) 0.050(3) -0.038(2) -0.023(2) 0.032(3)
C123 0.074(3) 0.073(3) 0.041(2) -0.028(2) -0.0143(19) 0.024(2)
C124 0.067(3) 0.069(3) 0.0370(19) -0.0190(17) -0.0149(17) 0.032(2)
C125 0.104(4) 0.074(4) 0.073(4) -0.044(3) -0.033(3) 0.028(3)
C126 0.050(2) 0.078(3) 0.0229(15) -0.0129(16) -0.0132(15) 0.0275(19)
C127 0.056(2) 0.086(3) 0.0369(19) -0.0166(19) -0.0176(17) 0.031(2)
C128 0.052(3) 0.118(4) 0.038(2) -0.023(2) -0.0198(18) 0.029(3)
C129 0.060(3) 0.134(5) 0.0313(19) 0.008(2) -0.0071(19) 0.045(3)
C130 0.068(3) 0.132(4) 0.038(2) 0.023(2) -0.005(2) 0.046(3)
C131 0.059(2) 0.091(3) 0.0382(19) 0.0140(19) -0.0094(17) 0.035(2)
C132 0.062(3) 0.156(6) 0.049(3) 0.011(3) -0.009(2) 0.042(3)
C133 0.090(4) 0.104(4) 0.076(3) 0.002(3) 0.011(3) 0.036(3)
C134 0.086(4) 0.151(7) 0.101(5) 0.059(5) 0.027(3) 0.051(4)
C135 0.114(5) 0.072(4) 0.181(8) 0.033(4) 0.078(6) 0.039(4)
C136 0.110(5) 0.123(6) 0.085(4) 0.016(4) 0.016(4) 0.016(4)
C137 0.093(4) 0.099(5) 0.099(4) 0.014(4) 0.000(3) 0.018(3)
C138 0.084(4) 0.080(4) 0.129(5) 0.036(4) 0.018(4) 0.035(3)
C139 0.109(6) 0.154(9) 0.132(8) -0.002(7) 0.010(5) 0.015(6)
C140 0.199(13) 0.309(19) 0.178(11) -0.154(12) 0.052(9) -0.054(12)
C141 0.187(8) 0.130(6) 0.061(4) 0.030(4) -0.016(4) -0.013(5)
C143 0.227(12) 0.202(11) 0.131(8) 0.095(8) -0.055(8) -0.050(9)
C144 0.123(9) 0.46(3) 0.42(3) 0.25(3) -0.039(10) 0.058(14)

loop_
_atom_type_symbol
_atom_type_description
_atom_type_scat_dispersion_real
_atom_type_scat_dispersion_imag
_atom_type_scat_source
C C 0.0000 0.0000
;
International Tables for Crystallography
(Vol. C, Tables 4.2.6.8 and 6.1.1.4)
;
H H 0.0000 0.0000
;
International Tables for Crystallography
(Vol. C, Table 6.1.1.4)
;
N N 0.0000 0.0000
;
International Tables for Crystallography
(Vol. C, Tables 4.2.6.8 and 6.1.1.4)
;
O O 0.0000 0.0000
;
International Tables for Crystallography
(Vol. C, Tables 4.2.6.8 and 6.1.1.4)
;

loop_
_geom_angle_atom_site_label_1
_geom_angle_atom_site_label_2
_geom_angle_atom_site_label_3
_geom_angle
C31 O1 H1O 109.5
C38 O4 H4O 109.5
C45 O6 H6O 109.5
C52 O8 H8O 109.5
C59 O10 H10O 109.5
C66 O12 H12O 109.5
C104 O16 H16O 109.5
C111 O17 H17O 109.5
C118 O19 H19O 109.5
C125 O22 H22O 109.5
C132 O24 H24O 109.5
C139 O26 C140 102.6(11)
C143 N1 C141 136.2(11)
C143 N1 C144 109.8(11)
C141 N1 C144 111.1(10)
C24 C1 C2 177.0(4)
C3 C2 C1 122.4(2)
C3 C2 C7 118.2(2)
C1 C2 C7 119.4(2)
C4 C3 C2 123.1(3)
C4 C3 H3 118.4
C2 C3 H3 118.4
C3 C4 C5 118.4(3)
C3 C4 C25 119.4(3)
C5 C4 C25 122.1(3)
C6 C5 C4 118.9(3)
C6 C5 C32 117.0(3)
C4 C5 C32 123.8(3)
C7 C6 C5 122.5(3)
C7 C6 H6 118.7
C5 C6 H6 118.7
C6 C7 C2 118.7(3)
C6 C7 C8 120.6(3)
C2 C7 C8 120.6(2)
C9 C8 C7 176.2(4)
C8 C9 C10 177.8(4)
C11 C10 C15 118.6(2)
C11 C10 C9 120.7(2)
C15 C10 C9 120.5(2)
C12 C11 C10 122.6(2)
C12 C11 H11 118.7
C10 C11 H11 118.7
C11 C12 C13 119.1(2)
C11 C12 C39 117.7(2)
C13 C12 C39 123.1(2)
C14 C13 C12 117.7(2)
C14 C13 C46 119.2(2)
C12 C13 C46 123.1(2)
C15 C14 C13 123.1(2)
C15 C14 H14 118.5
C13 C14 H14 118.5
C14 C15 C10 118.8(2)
C14 C15 C16 121.1(2)
C10 C15 C16 120.0(2)
C17 C16 C15 175.0(4)
C16 C17 C18 179.0(4)
C19 C18 C23 118.4(2)
C19 C18 C17 120.8(3)
C23 C18 C17 120.7(2)
C18 C19 C20 122.9(3)
C18 C19 H19 118.6
C20 C19 H19 118.6
C19 C20 C21 118.8(3)
C19 C20 C53 119.0(3)
C21 C20 C53 122.0(2)
C22 C21 C20 118.7(3)
C22 C21 C60 119.4(3)
C20 C21 C60 122.0(3)
C21 C22 C23 122.7(3)
C21 C22 H22 118.7
C23 C22 H22 118.7
C22 C23 C24 120.5(3)
C22 C23 C18 118.5(3)
C24 C23 C18 120.9(2)
C1 C24 C23 178.5(4)
C26 C25 C30 118.7(4)
C26 C25 C4 120.5(4)
C30 C25 C4 120.7(4)
C25 C26 C27 118.1(5)
C25 C26 H26 120.9
C27 C26 H26 120.9
C28 C27 C26 120.9(5)
C28 C27 H27 119.5
C26 C27 H27 119.5
C29 C28 C27 119.2(4)
C29 C28 C31 119.2(5)
C27 C28 C31 121.6(5)
C28 C29 C30 120.9(5)
C28 C29 H29 119.6
C30 C29 H29 119.6
C29 C30 C25 122.2(5)
C29 C30 H30 118.9
C25 C30 H30 118.9
O2 C31 O1 126.1(5)
O2 C31 C28 122.0(5)
O1 C31 C28 111.9(5)
C37 C32 C33 119.6(3)
C37 C32 C5 120.9(3)
C33 C32 C5 119.4(4)
C34 C33 C32 119.3(5)
C34 C33 H33 120.3
C32 C33 H33 120.3
C33 C34 C35 120.8(5)
C33 C34 H34 119.6
C35 C34 H34 119.6
C36 C35 C34 120.1(4)
C36 C35 C38 119.7(5)
C34 C35 C38 120.2(5)
C35 C36 C37 119.4(5)
C35 C36 H36 120.3
C37 C36 H36 120.3
C32 C37 C36 120.8(4)
C32 C37 H37 119.6
C36 C37 H37 119.6
O3 C38 O4 124.2(4)
O3 C38 C35 121.3(6)
O4 C38 C35 114.4(6)
C44 C39 C40 117.5(3)
C44 C39 C12 120.6(3)
C40 C39 C12 121.7(3)
C41 C40 C39 120.7(3)
C41 C40 H40 119.6
C39 C40 H40 119.6
C40 C41 C42 120.2(4)
C40 C41 H41 119.9
C42 C41 H41 119.9
C43 C42 C41 119.3(3)
C43 C42 C45 120.2(3)
C41 C42 C45 120.6(4)
C42 C43 C44 120.5(3)
C42 C43 H43 119.8
C44 C43 H43 119.8
C39 C44 C43 121.7(4)
C39 C44 H44 119.1
C43 C44 H44 119.1
O5 C45 O6 123.5(3)
O5 C45 C42 117.6(3)
O6 C45 C42 118.9(3)
C47 C46 C51 117.7(3)
C47 C46 C13 120.8(3)
C51 C46 C13 121.4(3)
C46 C47 C48 121.7(3)
C46 C47 H47 119.1
C48 C47 H47 119.1
C49 C48 C47 120.1(4)
C49 C48 H48 120.0
C47 C48 H48 120.0
C48 C49 C50 119.5(3)
C48 C49 C52 121.6(4)
C50 C49 C52 118.9(4)
C49 C50 C51 120.6(4)
C49 C50 H50 119.7
C51 C50 H50 119.7
C50 C51 C46 120.3(3)
C50 C51 H51 119.8
C46 C51 H51 119.8
O7 C52 O8 123.3(4)
O7 C52 C49 121.7(5)
O8 C52 C49 114.8(4)
C58 C53 C54 118.8(3)
C58 C53 C20 121.6(3)
C54 C53 C20 119.6(3)
C55 C54 C53 119.9(4)
C55 C54 H54 120.1
C53 C54 H54 120.1
C56 C55 C54 120.5(4)
C56 C55 H55 119.8
C54 C55 H55 119.8
C55 C56 C57 119.9(3)
C55 C56 C59 120.9(4)
C57 C56 C59 119.3(4)
C58 C57 C56 119.5(4)
C58 C57 H57 120.2
C56 C57 H57 120.2
C57 C58 C53 121.4(4)
C57 C58 H58 119.3
C53 C58 H58 119.3
O9 C59 O10 124.6(4)
O9 C59 C56 120.4(4)
O10 C59 C56 114.5(5)
C65 C60 C61 117.9(3)
C65 C60 C21 120.5(3)
C61 C60 C21 121.6(3)
C62 C61 C60 120.9(4)
C62 C61 H61 119.6
C60 C61 H61 119.6
C61 C62 C63 120.3(4)
C61 C62 H62 119.8
C63 C62 H62 119.8
C64 C63 C62 119.9(3)
C64 C63 C66 118.7(4)
C62 C63 C66 121.4(3)
C63 C64 C65 119.9(4)
C63 C64 H64 120.1
C65 C64 H64 120.1
C64 C65 C60 121.1(3)
C64 C65 H65 119.4
C60 C65 H65 119.4
O12 C66 O11 123.6(3)
O12 C66 C63 118.3(3)
O11 C66 C63 118.1(4)
C90 C67 C68 178.2(3)
C69 C68 C73 118.9(3)
C69 C68 C67 121.2(3)
C73 C68 C67 119.9(3)
C70 C69 C68 122.4(3)
C70 C69 H69 118.8
C68 C69 H69 118.8
C69 C70 C71 118.7(3)
C69 C70 C91B 125.6(6)
C71 C70 C91B 111.9(6)
C69 C70 C91 116.7(4)
C71 C70 C91 124.0(3)
C72 C71 C70 119.1(3)
C72 C71 C98 118.5(3)
C70 C71 C98 122.2(3)
C73 C72 C71 122.2(3)
C73 C72 H72 118.9
C71 C72 H72 118.9
C72 C73 C68 118.6(3)
C72 C73 C74 120.9(3)
C68 C73 C74 120.5(3)
C75 C74 C73 178.4(4)
C74 C75 C76 176.3(4)
C77 C76 C81 118.4(3)
C77 C76 C75 120.7(3)
C81 C76 C75 120.8(2)
C78 C77 C76 122.9(3)
C78 C77 H77 118.5
C76 C77 H77 118.5
C77 C78 C79 118.5(2)
C77 C78 C105 117.9(3)
C79 C78 C105 123.5(3)
C80 C79 C78 118.7(3)
C80 C79 C112 117.5(2)
C78 C79 C112 123.8(3)
C81 C80 C79 122.4(3)
C81 C80 H80 118.8
C79 C80 H80 118.8
C80 C81 C76 118.9(3)
C80 C81 C82 120.4(3)
C76 C81 C82 120.6(3)
C83 C82 C81 177.3(4)
C82 C83 C84 177.0(5)
C85 C84 C83 120.8(3)
C85 C84 C89 118.2(3)
C83 C84 C89 120.9(3)
C84 C85 C86 123.1(3)
C84 C85 H85 118.4
C86 C85 H85 118.4
C85 C86 C87 118.8(3)
C85 C86 C119 118.9(3)
C87 C86 C119 122.3(3)
C88 C87 C86 118.0(3)
C88 C87 C126 117.9(3)
C86 C87 C126 124.1(3)
C89 C88 C87 122.9(3)
C89 C88 H88 118.5
C87 C88 H88 118.5
C88 C89 C84 118.9(3)
C88 C89 C90 120.9(3)
C84 C89 C90 120.1(3)
C67 C90 C89 178.8(4)
C96 C91 C92 120.1(7)
C96 C91 C70 121.8(6)
C92 C91 C70 117.6(6)
C93 C92 C91 121.0(7)
C93 C92 H92 119.5
C91 C92 H92 119.5
C92 C93 C94 118.9(6)
C92 C93 H93 120.5
C94 C93 H93 120.5
C95 C94 C93 119.1(6)
C95 C94 C97 122.7(6)
C93 C94 C97 118.1(7)
C96 C95 C94 119.9(6)
C96 C95 H95 120.0
C94 C95 H95 120.0
C91 C96 C95 120.9(6)
C91 C96 H96 119.5
C95 C96 H96 119.5
C96B C91B C92B 118.6(11)
C96B C91B C70 110.3(11)
C92B C91B C70 131.1(11)
C93B C92B C91B 121.5(11)
C93B C92B H92B 119.2
C91B C92B H92B 119.2
C92B C93B C94B 119.8(12)
C92B C93B H93B 120.1
C94B C93B H93B 120.1
C95B C94B C93B 119.1(12)
C95B C94B C97B 118.8(14)
C93B C94B C97B 122.0(13)
C94B C95B C96B 121.6(16)
C94B C95B H95B 119.2
C96B C95B H95B 119.2
C91B C96B C95B 119.4(15)
C91B C96B H96B 120.3
C95B C96B H96B 120.3
O13 C97 O14 125.8(6)
O13 C97 C94 121.4(7)
O14 C97 C94 112.7(7)
O14B C97B O13 122.8(16)
O14B C97B C94B 116.6(14)
O13 C97B C94B 118.8(13)
C97 O14 H14O 109.5
C97B O14B H14P 109.5
C99 C98 C103 117.3(4)
C99 C98 C71 119.4(4)
C103 C98 C71 122.7(4)
C98 C99 C100 120.0(6)
C98 C99 H99 120.0
C100 C99 H99 120.0
C99 C100 C101 120.0(6)
C99 C100 H100 120.0
C101 C100 H100 120.0
C102 C101 C100 117.6(4)
C102 C101 C104 122.7(5)
C100 C101 C104 118.7(5)
C101 C102 C103 121.1(6)
C101 C102 H102 119.5
C103 C102 H102 119.5
C98 C103 C102 122.0(6)
C98 C103 H103 119.0
C102 C103 H103 119.0
O16 C104 O15 122.4(4)
O16 C104 C101 118.0(5)
O15 C104 C101 119.4(6)
C106 C105 C110 118.8(3)
C106 C105 C78 122.2(3)
C110 C105 C78 118.9(3)
C107 C106 C105 120.3(3)
C107 C106 H106 119.9
C105 C106 H106 119.9
C106 C107 C108 120.3(3)
C106 C107 H107 119.9
C108 C107 H107 119.9
C109 C108 C107 119.7(3)
C109 C108 C111 121.4(4)
C107 C108 C111 118.7(4)
C108 C109 C110 120.2(4)
C108 C109 H109 119.9
C110 C109 H109 119.9
C109 C110 C105 120.7(4)
C109 C110 H110 119.7
C105 C110 H110 119.7
O18 C111 O17 125.1(4)
O18 C111 C108 122.0(5)
O17 C111 C108 112.6(4)
C113 C112 C117 118.6(3)
C113 C112 C79 119.0(3)
C117 C112 C79 122.3(3)
C114 C113 C112 121.5(4)
C114 C113 H113 119.2
C112 C113 H113 119.2
C115 C114 C113 120.3(4)
C115 C114 H114 119.9
C113 C114 H114 119.9
C114 C115 C116 119.3(3)
C114 C115 C118 117.6(4)
C116 C115 C118 123.1(4)
C117 C116 C115 119.9(4)
C117 C116 H116 120.1
C115 C116 H116 120.1
C112 C117 C116 120.4(4)
C112 C117 H117 119.8
C116 C117 H117 119.8
O20 C118 O19 125.3(4)
O20 C118 C115 119.4(4)
O19 C118 C115 115.2(5)
C120 C119 C124 118.9(4)
C120 C119 C86 120.5(4)
C124 C119 C86 120.6(4)
C119 C120 C121 121.0(5)
C119 C120 H120 119.5
C121 C120 H120 119.5
C122 C121 C120 119.1(5)
C122 C121 H121 120.5
C120 C121 H121 120.5
C123 C122 C121 120.3(4)
C123 C122 C125 122.4(6)
C121 C122 C125 117.1(6)
C122 C123 C124 120.9(5)
C122 C123 H123 119.5
C124 C123 H123 119.5
C123 C124 C119 119.7(5)
C123 C124 H124 120.1
C119 C124 H124 120.1
O21 C125 O22 124.0(5)
O21 C125 C122 119.7(7)
O22 C125 C122 116.3(7)
C131 C126 C127 119.7(3)
C131 C126 C87 120.9(4)
C127 C126 C87 119.4(4)
C128 C127 C126 117.3(5)
C128 C127 H127 121.3
C126 C127 H127 121.3
C129 C128 C127 122.1(5)
C129 C128 H128 119.0
C127 C128 H128 119.0
C128 C129 C130 119.3(4)
C128 C129 C132 120.3(5)
C130 C129 C132 120.4(6)
C129 C130 C131 120.1(5)
C129 C130 H130 120.0
C131 C130 H130 120.0
C126 C131 C130 121.5(5)
C126 C131 H131 119.3
C130 C131 H131 119.3
O23 C132 O24 125.4(6)
O23 C132 C129 123.0(8)
O24 C132 C129 111.4(5)
C138 C133 C134 117.3(5)
C138 C133 C139 124.3(7)
C134 C133 C139 118.1(7)
C135 C134 C133 116.5(6)
C135 C134 H134 121.7
C133 C134 H134 121.7
C134 C135 C136 122.3(6)
C134 C135 H135 118.8
C136 C135 H135 118.8
C137 C136 C135 118.6(7)
C137 C136 H136 120.7
C135 C136 H136 120.7
C138 C137 C136 123.2(7)
C138 C137 H137 118.4
C136 C137 H137 118.4
C137 C138 C133 121.9(6)
C137 C138 H138 119.0
C133 C138 H138 119.0
O25 C139 O26 125.8(11)
O25 C139 C133 121.0(12)
O26 C139 C133 113.2(10)
O26 C140 H14A 109.5
O26 C140 H14B 109.5
H14A C140 H14B 109.5
O26 C140 H14C 109.5
H14A C140 H14C 109.5
H14B C140 H14C 109.5
O27 C141 N1 130.1(10)
O27 C141 H141 115.0
N1 C141 H141 115.0
N1 C143 H14G 109.5
N1 C143 H14H 109.5
H14G C143 H14H 109.5
N1 C143 H14I 109.5
H14G C143 H14I 109.5
H14H C143 H14I 109.5
N1 C144 H14D 109.5
N1 C144 H14E 109.5
H14D C144 H14E 109.5
N1 C144 H14F 109.5
H14D C144 H14F 109.5
H14E C144 H14F 109.5

loop_
_geom_bond_atom_site_label_1
_geom_bond_atom_site_label_2
_geom_bond_distance
O1 C31 1.278(7)
O1 H1O 0.8200
O2 C31 1.226(7)
O3 C38 1.219(8)
O4 C38 1.302(8)
O4 H4O 0.8200
O5 C45 1.256(5)
O6 C45 1.259(5)
O6 H6O 0.8200
O7 C52 1.229(6)
O8 C52 1.292(6)
O8 H8O 0.8200
O9 C59 1.242(6)
O10 C59 1.292(6)
O10 H10O 0.8200
O11 C66 1.279(5)
O12 C66 1.248(5)
O12 H12O 0.8200
O15 C104 1.262(8)
O16 C104 1.222(7)
O16 H16O 0.8200
O17 C111 1.354(7)
O17 H17O 0.8200
O18 C111 1.194(6)
O19 C118 1.288(6)
O19 H19O 0.8200
O20 C118 1.238(6)
O21 C125 1.240(9)
O22 C125 1.284(9)
O22 H22O 0.8200
O23 C132 1.189(9)
O24 C132 1.360(9)
O24 H24O 0.8200
O25 C139 1.217(13)
O26 C139 1.281(13)
O26 C140 1.539(11)
O27 C141 1.145(8)
N1 C143 1.294(10)
N1 C141 1.319(10)
N1 C144 1.60(2)
C1 C24 1.200(4)
C1 C2 1.419(4)
C2 C3 1.395(4)
C2 C7 1.426(4)
C3 C4 1.388(4)
C3 H3 0.9300
C4 C5 1.413(4)
C4 C25 1.491(4)
C5 C6 1.399(4)
C5 C32 1.487(4)
C6 C7 1.384(4)
C6 H6 0.9300
C7 C8 1.434(4)
C8 C9 1.196(4)
C9 C10 1.425(4)
C10 C11 1.390(4)
C10 C15 1.416(4)
C11 C12 1.390(4)
C11 H11 0.9300
C12 C13 1.418(4)
C12 C39 1.493(4)
C13 C14 1.404(4)
C13 C46 1.475(4)
C14 C15 1.381(4)
C14 H14 0.9300
C15 C16 1.436(4)
C16 C17 1.194(4)
C17 C18 1.428(4)
C18 C19 1.389(4)
C18 C23 1.424(4)
C19 C20 1.396(4)
C19 H19 0.9300
C20 C21 1.411(4)
C20 C53 1.490(4)
C21 C22 1.394(4)
C21 C60 1.481(4)
C22 C23 1.398(4)
C22 H22 0.9300
C23 C24 1.424(4)
C25 C26 1.387(6)
C25 C30 1.395(6)
C26 C27 1.423(6)
C26 H26 0.9300
C27 C28 1.408(8)
C27 H27 0.9300
C28 C29 1.337(8)
C28 C31 1.507(7)
C29 C30 1.370(5)
C29 H29 0.9300
C30 H30 0.9300
C32 C37 1.390(6)
C32 C33 1.405(6)
C33 C34 1.385(5)
C33 H33 0.9300
C34 C35 1.394(8)
C34 H34 0.9300
C35 C36 1.387(7)
C35 C38 1.492(5)
C36 C37 1.394(5)
C36 H36 0.9300
C37 H37 0.9300
C39 C44 1.376(5)
C39 C40 1.403(5)
C40 C41 1.385(4)
C40 H40 0.9300
C41 C42 1.389(5)
C41 H41 0.9300
C42 C43 1.364(6)
C42 C45 1.494(4)
C43 C44 1.385(4)
C43 H43 0.9300
C44 H44 0.9300
C46 C47 1.372(5)
C46 C51 1.409(5)
C47 C48 1.389(5)
C47 H47 0.9300
C48 C49 1.369(6)
C48 H48 0.9300
C49 C50 1.379(6)
C49 C52 1.485(5)
C50 C51 1.384(5)
C50 H50 0.9300
C51 H51 0.9300
C53 C58 1.387(6)
C53 C54 1.395(5)
C54 C55 1.393(5)
C54 H54 0.9300
C55 C56 1.381(7)
C55 H55 0.9300
C56 C57 1.390(6)
C56 C59 1.495(5)
C57 C58 1.380(5)
C57 H57 0.9300
C58 H58 0.9300
C60 C65 1.393(5)
C60 C61 1.405(5)
C61 C62 1.379(4)
C61 H61 0.9300
C62 C63 1.385(6)
C62 H62 0.9300
C63 C64 1.381(6)
C63 C66 1.493(4)
C64 C65 1.392(4)
C64 H64 0.9300
C65 H65 0.9300
C67 C90 1.202(4)
C67 C68 1.427(4)
C68 C69 1.390(4)
C68 C73 1.417(4)
C69 C70 1.382(5)
C69 H69 0.9300
C70 C71 1.414(5)
C70 C91B 1.481(13)
C70 C91 1.555(8)
C71 C72 1.389(5)
C71 C98 1.481(5)
C72 C73 1.386(4)
C72 H72 0.9300
C73 C74 1.433(4)
C74 C75 1.196(4)
C75 C76 1.428(4)
C76 C77 1.396(4)
C76 C81 1.413(4)
C77 C78 1.390(4)
C77 H77 0.9300
C78 C79 1.411(4)
C78 C105 1.484(4)
C79 C80 1.403(4)
C79 C112 1.488(4)
C80 C81 1.388(4)
C80 H80 0.9300
C81 C82 1.420(4)
C82 C83 1.205(4)
C83 C84 1.420(4)
C84 C85 1.389(4)
C84 C89 1.422(4)
C85 C86 1.393(4)
C85 H85 0.9300
C86 C87 1.418(5)
C86 C119 1.484(4)
C87 C88 1.405(4)
C87 C126 1.491(4)
C88 C89 1.384(4)
C88 H88 0.9300
C89 C90 1.424(4)
C91 C96 1.372(9)
C91 C92 1.389(9)
C92 C93 1.375(9)
C92 H92 0.9300
C93 C94 1.433(10)
C93 H93 0.9300
C94 C95 1.400(9)
C94 C97 1.482(9)
C95 C96 1.380(7)
C95 H95 0.9300
C96 H96 0.9300
C91B C96B 1.375(15)
C91B C92B 1.414(15)
C92B C93B 1.378(12)
C92B H92B 0.9300
C93B C94B 1.388(14)
C93B H93B 0.9300
C94B C95B 1.379(16)
C94B C97B 1.47(2)
C95B C96B 1.408(16)
C95B H95B 0.9300
C96B H96B 0.9300
C97 O13 1.203(10)
C97 O14 1.284(11)
C97B O14B 1.27(2)
C97B O13 1.425(17)
O14 H14O 0.8200
O14B H14P 0.8200
C98 C99 1.351(7)
C98 C103 1.357(8)
C99 C100 1.397(7)
C99 H99 0.9300
C100 C101 1.404(8)
C100 H100 0.9300
C101 C102 1.303(8)
C101 C104 1.488(6)
C102 C103 1.384(6)
C102 H102 0.9300
C103 H103 0.9300
C105 C106 1.385(5)
C105 C110 1.399(5)
C106 C107 1.381(4)
C106 H106 0.9300
C107 C108 1.391(6)
C107 H107 0.9300
C108 C109 1.375(6)
C108 C111 1.492(5)
C109 C110 1.375(5)
C109 H109 0.9300
C110 H110 0.9300
C112 C113 1.387(5)
C112 C117 1.390(5)
C113 C114 1.382(5)
C113 H113 0.9300
C114 C115 1.370(6)
C114 H114 0.9300
C115 C116 1.411(6)
C115 C118 1.512(5)
C116 C117 1.392(5)
C116 H116 0.9300
C117 H117 0.9300
C119 C120 1.373(7)
C119 C124 1.394(7)
C120 C121 1.399(6)
C120 H120 0.9300
C121 C122 1.386(9)
C121 H121 0.9300
C122 C123 1.352(8)
C122 C125 1.493(6)
C123 C124 1.393(5)
C123 H123 0.9300
C124 H124 0.9300
C126 C131 1.373(7)
C126 C127 1.416(6)
C127 C128 1.416(6)
C127 H127 0.9300
C128 C129 1.372(8)
C128 H128 0.9300
C129 C130 1.381(8)
C129 C132 1.496(6)
C130 C131 1.387(5)
C130 H130 0.9300
C131 H131 0.9300
C133 C138 1.390(8)
C133 C134 1.471(10)
C133 C139 1.498(11)
C134 C135 1.364(10)
C134 H134 0.9300
C135 C136 1.407(11)
C135 H135 0.9300
C136 C137 1.323(10)
C136 H136 0.9300
C137 C138 1.317(9)
C137 H137 0.9300
C138 H138 0.9300
C140 H14A 0.9600
C140 H14B 0.9600
C140 H14C 0.9600
C141 H141 0.9300
C143 H14G 0.9600
C143 H14H 0.9600
C143 H14I 0.9600
C144 H14D 0.9600
C144 H14E 0.9600
C144 H14F 0.9600

loop_
_geom_hbond_atom_site_label_D
_geom_hbond_atom_site_label_H
_geom_hbond_atom_site_label_A
_geom_hbond_site_symmetry_A
_geom_hbond_distance_DA
_geom_hbond_distance_DH
_geom_hbond_distance_HA
_geom_hbond_angle_DHA
_geom_hbond_publ_flag
O1 H1O O20 1_576 2.671(6) 0.820 1.853 176.2 no
O4 H4O O21 1_677 2.598(5) 0.820 1.787 169.5 no
O6 H6O O11 1_656 2.696(4) 0.820 1.894 165.7 no
O8 H8O O13 1_656 2.665(6) 0.820 1.849 173.1 no
O10 H10O O15 . 2.632(5) 0.820 1.821 170.3 no
O12 H12O O5 1_454 2.615(4) 0.820 1.823 162.1 no
O14B H14P O7 1_454 2.583(12) 0.820 1.811 156.4 no
O16 H16O O9 . 2.639(4) 0.820 1.845 162.6 no
O17 H17O O27 . 2.511(5) 0.820 1.698 171.3 no
O19 H19O O2 1_534 2.709(7) 0.820 1.890 179.1 no
O22 H22O O3 1_433 2.664(5) 0.820 1.861 166.2 no
O24 H24O O18 1_454 2.643(7) 0.820 1.849 162.5 no

loop_
_geom_torsion_atom_site_label_1
_geom_torsion_atom_site_label_2
_geom_torsion_atom_site_label_3
_geom_torsion_atom_site_label_4
_geom_torsion
C1 C2 C3 C4 -179.9(4)
C7 C2 C3 C4 0.3(6)
C2 C3 C4 C5 1.7(6)
C2 C3 C4 C25 -176.3(4)
C3 C4 C5 C6 -3.7(6)
C25 C4 C5 C6 174.3(4)
C3 C4 C5 C32 171.2(4)
C25 C4 C5 C32 -10.8(7)
C4 C5 C6 C7 3.8(6)
C32 C5 C6 C7 -171.4(4)
C5 C6 C7 C2 -1.8(6)
C5 C6 C7 C8 174.3(4)
C3 C2 C7 C6 -0.3(5)
C1 C2 C7 C6 179.8(3)
C3 C2 C7 C8 -176.4(3)
C1 C2 C7 C8 3.8(5)
C15 C10 C11 C12 -1.0(6)
C9 C10 C11 C12 174.8(3)
C10 C11 C12 C13 3.8(6)
C10 C11 C12 C39 -173.5(3)
C11 C12 C13 C14 -3.5(5)
C39 C12 C13 C14 173.7(3)
C11 C12 C13 C46 175.9(3)
C39 C12 C13 C46 -6.9(6)
C12 C13 C14 C15 0.5(6)
C46 C13 C14 C15 -178.9(3)
C13 C14 C15 C10 2.3(6)
C13 C14 C15 C16 -174.5(3)
C11 C10 C15 C14 -2.0(5)
C9 C10 C15 C14 -177.9(3)
C11 C10 C15 C16 174.8(3)
C9 C10 C15 C16 -1.0(5)
C23 C18 C19 C20 1.3(6)
C17 C18 C19 C20 -177.6(4)
C18 C19 C20 C21 -1.1(6)
C18 C19 C20 C53 174.7(4)
C19 C20 C21 C22 0.3(6)
C53 C20 C21 C22 -175.3(4)
C19 C20 C21 C60 -179.6(4)
C53 C20 C21 C60 4.8(6)
C20 C21 C22 C23 0.3(6)
C60 C21 C22 C23 -179.8(4)
C21 C22 C23 C24 -179.2(3)
C21 C22 C23 C18 -0.2(6)
C19 C18 C23 C22 -0.6(5)
C17 C18 C23 C22 178.3(3)
C19 C18 C23 C24 178.4(3)
C17 C18 C23 C24 -2.7(5)
C3 C4 C25 C26 -39.7(6)
C5 C4 C25 C26 142.4(4)
C3 C4 C25 C30 136.8(4)
C5 C4 C25 C30 -41.2(6)
C30 C25 C26 C27 -0.9(6)
C4 C25 C26 C27 175.7(4)
C25 C26 C27 C28 -0.5(7)
C26 C27 C28 C29 1.5(7)
C26 C27 C28 C31 179.7(4)
C27 C28 C29 C30 -1.1(8)
C31 C28 C29 C30 -179.3(5)
C28 C29 C30 C25 -0.3(8)
C26 C25 C30 C29 1.3(7)
C4 C25 C30 C29 -175.2(4)
C29 C28 C31 O2 1.7(8)
C27 C28 C31 O2 -176.5(6)
C29 C28 C31 O1 -177.4(5)
C27 C28 C31 O1 4.5(7)
C6 C5 C32 C37 119.2(4)
C4 C5 C32 C37 -55.8(6)
C6 C5 C32 C33 -58.3(5)
C4 C5 C32 C33 126.7(4)
C37 C32 C33 C34 -0.9(6)
C5 C32 C33 C34 176.6(4)
C32 C33 C34 C35 0.1(6)
C33 C34 C35 C36 0.3(7)
C33 C34 C35 C38 -179.4(4)
C34 C35 C36 C37 0.2(6)
C38 C35 C36 C37 179.9(4)
C33 C32 C37 C36 1.4(6)
C5 C32 C37 C36 -176.1(3)
C35 C36 C37 C32 -1.1(6)
C36 C35 C38 O3 4.2(8)
C34 C35 C38 O3 -176.1(5)
C36 C35 C38 O4 -176.3(5)
C34 C35 C38 O4 3.4(7)
C11 C12 C39 C44 -48.7(5)
C13 C12 C39 C44 134.1(4)
C11 C12 C39 C40 126.0(4)
C13 C12 C39 C40 -51.2(5)
C44 C39 C40 C41 -3.5(5)
C12 C39 C40 C41 -178.4(3)
C39 C40 C41 C42 -0.3(6)
C40 C41 C42 C43 3.4(6)
C40 C41 C42 C45 -176.9(4)
C41 C42 C43 C44 -2.8(6)
C45 C42 C43 C44 177.6(4)
C40 C39 C44 C43 4.2(6)
C12 C39 C44 C43 179.2(3)
C42 C43 C44 C39 -1.1(6)
C43 C42 C45 O5 1.9(6)
C41 C42 C45 O5 -177.7(4)
C43 C42 C45 O6 -178.4(4)
C41 C42 C45 O6 1.9(6)
C14 C13 C46 C47 -38.7(5)
C12 C13 C46 C47 141.9(4)
C14 C13 C46 C51 138.0(4)
C12 C13 C46 C51 -41.4(5)
C51 C46 C47 C48 1.8(6)
C13 C46 C47 C48 178.6(4)
C46 C47 C48 C49 1.1(7)
C47 C48 C49 C50 -2.9(7)
C47 C48 C49 C52 176.9(5)
C48 C49 C50 C51 1.7(7)
C52 C49 C50 C51 -178.1(5)
C49 C50 C51 C46 1.3(7)
C47 C46 C51 C50 -3.0(6)
C13 C46 C51 C50 -179.8(4)
C48 C49 C52 O7 -176.4(6)
C50 C49 C52 O7 3.3(9)
C48 C49 C52 O8 7.7(8)
C50 C49 C52 O8 -172.5(5)
C19 C20 C53 C58 63.0(5)
C21 C20 C53 C58 -121.4(4)
C19 C20 C53 C54 -116.1(4)
C21 C20 C53 C54 59.6(5)
C58 C53 C54 C55 0.3(6)
C20 C53 C54 C55 179.3(4)
C53 C54 C55 C56 0.5(7)
C54 C55 C56 C57 -0.2(7)
C54 C55 C56 C59 178.9(4)
C55 C56 C57 C58 -0.9(7)
C59 C56 C57 C58 180.0(4)
C56 C57 C58 C53 1.7(6)
C54 C53 C58 C57 -1.4(6)
C20 C53 C58 C57 179.5(3)
C55 C56 C59 O9 -172.7(5)
C57 C56 C59 O9 6.5(8)
C55 C56 C59 O10 -0.5(8)
C57 C56 C59 O10 178.6(5)
C22 C21 C60 C65 47.8(5)
C20 C21 C60 C65 -132.4(4)
C22 C21 C60 C61 -131.2(4)
C20 C21 C60 C61 48.7(6)
C65 C60 C61 C62 1.7(6)
C21 C60 C61 C62 -179.3(3)
C60 C61 C62 C63 -0.5(6)
C61 C62 C63 C64 -0.8(6)
C61 C62 C63 C66 177.3(4)
C62 C63 C64 C65 0.9(6)
C66 C63 C64 C65 -177.2(3)
C63 C64 C65 C60 0.3(6)
C61 C60 C65 C64 -1.5(5)
C21 C60 C65 C64 179.5(3)
C64 C63 C66 O12 -5.5(6)
C62 C63 C66 O12 176.3(4)
C64 C63 C66 O11 174.0(4)
C62 C63 C66 O11 -4.1(6)
C73 C68 C69 C70 -1.7(7)
C67 C68 C69 C70 178.0(4)
C68 C69 C70 C71 0.7(7)
C68 C69 C70 C91B 156.9(9)
C68 C69 C70 C91 -170.8(5)
C69 C70 C71 C72 0.0(7)
C91B C70 C71 C72 -159.3(9)
C91 C70 C71 C72 170.8(5)
C69 C70 C71 C98 176.0(5)
C91B C70 C71 C98 16.7(10)
C91 C70 C71 C98 -13.1(8)
C70 C71 C72 C73 0.3(8)
C98 C71 C72 C73 -175.9(4)
C71 C72 C73 C68 -1.2(7)
C71 C72 C73 C74 179.5(4)
C69 C68 C73 C72 1.9(6)
C67 C68 C73 C72 -177.8(4)
C69 C68 C73 C74 -178.8(4)
C67 C68 C73 C74 1.6(6)
C81 C76 C77 C78 -4.0(6)
C75 C76 C77 C78 173.4(4)
C76 C77 C78 C79 2.5(6)
C76 C77 C78 C105 179.1(4)
C77 C78 C79 C80 0.6(5)
C105 C78 C79 C80 -175.8(3)
C77 C78 C79 C112 -176.5(4)
C105 C78 C79 C112 7.1(6)
C78 C79 C80 C81 -2.0(6)
C112 C79 C80 C81 175.2(4)
C79 C80 C81 C76 0.5(6)
C79 C80 C81 C82 -176.2(4)
C77 C76 C81 C80 2.4(6)
C75 C76 C81 C80 -175.0(4)
C77 C76 C81 C82 179.1(4)
C75 C76 C81 C82 1.7(6)
C83 C84 C85 C86 -175.3(4)
C89 C84 C85 C86 1.7(7)
C84 C85 C86 C87 -3.7(7)
C84 C85 C86 C119 173.3(4)
C85 C86 C87 C88 2.8(6)
C119 C86 C87 C88 -174.1(4)
C85 C86 C87 C126 -176.1(4)
C119 C86 C87 C126 7.0(7)
C86 C87 C88 C89 -0.1(7)
C126 C87 C88 C89 178.9(4)
C87 C88 C89 C84 -1.9(6)
C87 C88 C89 C90 179.3(4)
C85 C84 C89 C88 1.1(6)
C83 C84 C89 C88 178.1(4)
C85 C84 C89 C90 179.9(4)
C83 C84 C89 C90 -3.1(6)
C69 C70 C91 C96 131.8(6)
C71 C70 C91 C96 -39.3(9)
C69 C70 C91 C92 -56.3(8)
C71 C70 C91 C92 132.7(6)
C96 C91 C92 C93 0.3(11)
C70 C91 C92 C93 -171.7(7)
C91 C92 C93 C94 -0.2(12)
C92 C93 C94 C95 -1.2(12)
C92 C93 C94 C97 174.1(8)
C93 C94 C95 C96 2.4(11)
C97 C94 C95 C96 -172.7(8)
C92 C91 C96 C95 0.9(11)
C70 C91 C96 C95 172.6(6)
C94 C95 C96 C91 -2.2(11)
C69 C70 C91B C96B 70.2(16)
C71 C70 C91B C96B -132.2(13)
C69 C70 C91B C92B -108.2(13)
C71 C70 C91B C92B 49.4(17)
C96B C91B C92B C93B 0.3(17)
C70 C91B C92B C93B 178.6(15)
C91B C92B C93B C94B 0(2)
C92B C93B C94B C95B 1(2)
C92B C93B C94B C97B 177(2)
C93B C94B C95B C96B -2(3)
C97B C94B C95B C96B -178(3)
C92B C91B C96B C95B -1(3)
C70 C91B C96B C95B -180(2)
C94B C95B C96B C91B 2(4)
C95 C94 C97 O13 -179.9(9)
C93 C94 C97 O13 4.9(14)
C95 C94 C97 O14 -2.7(13)
C93 C94 C97 O14 -177.8(9)
C95B C94B C97B O14B 173(3)
C93B C94B C97B O14B -3(4)
C95B C94B C97B O13 -22(4)
C93B C94B C97B O13 162(2)
C72 C71 C98 C99 117.8(6)
C70 C71 C98 C99 -58.2(7)
C72 C71 C98 C103 -70.8(7)
C70 C71 C98 C103 113.1(6)
C103 C98 C99 C100 11.1(9)
C71 C98 C99 C100 -177.1(5)
C98 C99 C100 C101 -1.1(10)
C99 C100 C101 C102 -11.0(10)
C99 C100 C101 C104 179.5(6)
C100 C101 C102 C103 12.6(9)
C104 C101 C102 C103 -178.3(6)
C99 C98 C103 C102 -9.8(8)
C71 C98 C103 C102 178.6(5)
C101 C102 C103 C98 -2.4(9)
C102 C101 C104 O16 4.0(10)
C100 C101 C104 O16 173.0(7)
C102 C101 C104 O15 -172.0(7)
C100 C101 C104 O15 -3.0(10)
C77 C78 C105 C106 -133.1(4)
C79 C78 C105 C106 43.3(6)
C77 C78 C105 C110 43.6(5)
C79 C78 C105 C110 -139.9(4)
C110 C105 C106 C107 -0.4(6)
C78 C105 C106 C107 176.4(4)
C105 C106 C107 C108 0.7(6)
C106 C107 C108 C109 -2.2(7)
C106 C107 C108 C111 -177.5(4)
C107 C108 C109 C110 3.4(8)
C111 C108 C109 C110 178.6(5)
C108 C109 C110 C105 -3.1(8)
C106 C105 C110 C109 1.6(7)
C78 C105 C110 C109 -175.3(4)
C109 C108 C111 O18 176.5(6)
C107 C108 C111 O18 -8.3(8)
C109 C108 C111 O17 -8.7(8)
C107 C108 C111 O17 166.5(5)
C80 C79 C112 C113 49.0(5)
C78 C79 C112 C113 -133.9(4)
C80 C79 C112 C117 -127.8(4)
C78 C79 C112 C117 49.3(5)
C117 C112 C113 C114 -2.2(6)
C79 C112 C113 C114 -179.1(4)
C112 C113 C114 C115 1.1(6)
C113 C114 C115 C116 0.3(7)
C113 C114 C115 C118 -179.4(4)
C114 C115 C116 C117 -0.6(7)
C118 C115 C116 C117 179.1(4)
C113 C112 C117 C116 1.8(6)
C79 C112 C117 C116 178.6(3)
C115 C116 C117 C112 -0.5(6)
C114 C115 C118 O20 -7.7(7)
C116 C115 C118 O20 172.6(5)
C114 C115 C118 O19 175.0(5)
C116 C115 C118 O19 -4.7(7)
C85 C86 C119 C120 57.9(6)
C87 C86 C119 C120 -125.2(5)
C85 C86 C119 C124 -120.8(4)
C87 C86 C119 C124 56.1(6)
C124 C119 C120 C121 -2.5(7)
C86 C119 C120 C121 178.8(4)
C119 C120 C121 C122 1.9(7)
C120 C121 C122 C123 0.0(8)
C120 C121 C122 C125 -177.0(4)
C121 C122 C123 C124 -1.1(7)
C125 C122 C123 C124 175.7(4)
C122 C123 C124 C119 0.5(6)
C120 C119 C124 C123 1.3(6)
C86 C119 C124 C123 -179.9(4)
C123 C122 C125 O21 175.8(6)
C121 C122 C125 O21 -7.3(8)
C123 C122 C125 O22 -4.8(8)
C121 C122 C125 O22 172.1(5)
C88 C87 C126 C131 43.2(6)
C86 C87 C126 C131 -137.9(5)
C88 C87 C126 C127 -133.9(4)
C86 C87 C126 C127 45.0(6)
C131 C126 C127 C128 -0.4(6)
C87 C126 C127 C128 176.8(4)
C126 C127 C128 C129 -1.1(7)
C127 C128 C129 C130 1.3(7)
C127 C128 C129 C132 -178.6(5)
C128 C129 C130 C131 0.0(7)
C132 C129 C130 C131 179.9(5)
C127 C126 C131 C130 1.8(6)
C87 C126 C131 C130 -175.4(4)
C129 C130 C131 C126 -1.6(7)
C128 C129 C132 O23 -6.6(8)
C130 C129 C132 O23 173.5(6)
C128 C129 C132 O24 169.4(5)
C130 C129 C132 O24 -10.5(7)
C138 C133 C134 C135 -3.9(9)
C139 C133 C134 C135 -178.5(7)
C133 C134 C135 C136 2.3(10)
C134 C135 C136 C137 0.2(11)
C135 C136 C137 C138 -1.0(12)
C136 C137 C138 C133 -0.9(12)
C134 C133 C138 C137 3.4(10)
C139 C133 C138 C137 177.6(7)
C140 O26 C139 O25 0.2(14)
C140 O26 C139 C133 -179.5(8)
C138 C133 C139 O25 -171.1(8)
C134 C133 C139 O25 3.1(13)
C138 C133 C139 O26 8.6(13)
C134 C133 C139 O26 -177.2(8)
C143 N1 C141 O27 -163.8(16)
C144 N1 C141 O27 -5.4(19)

loop_
_platon_squeeze_void_nr
_platon_squeeze_void_average_x
_platon_squeeze_void_average_y
_platon_squeeze_void_average_z
_platon_squeeze_void_volume
_platon_squeeze_void_count_electrons
_platon_squeeze_void_content
1 0.009 0.500 0.500 2905 509 ' '
